data_1575268
loop_
_publ_author_name
'Laluk, Andrew L. D. M.'
'Buschmann, Dennis A.'
'Takano, Shinjiro'
'Sullivan, Angus I.'
'Aminfar, Parimah'
'Stamplecoskie, Kevin'
'Tsukuda, Tatsuya'
'Crudden, Cathleen M.'

_publ_section_title
;
 Tuning the surface chemistry of NHC-protected Au<sub>13</sub>
 nanoclusters <i>via</i> a robust amide coupling procedure.
;
_journal_issue 39
_journal_name_full 'Chemical science'
_journal_page_first 18278
_journal_page_last 18285
_journal_paper_doi 10.1039/d5sc02951a
_journal_volume 16
_journal_year 2025
_chemical_formula_sum 'C210 H222 Au13 Cl9 F12 N18 O36 P2'
_chemical_formula_weight 6743.60
_space_group_crystal_system monoclinic
_space_group_IT_number 14
_space_group_name_Hall '-P 2yn'
_space_group_name_H-M_alt 'P 1 21/n 1'
_atom_sites_solution_hydrogens geom
_audit_update_record
;
2025-04-17 deposited with the CCDC.	2025-07-31 downloaded from the CCDC.
;
_cell_angle_alpha 90
_cell_angle_beta 101.7634(16)
_cell_angle_gamma 90
_cell_formula_units_Z 4
_cell_length_a 22.7415(11)
_cell_length_b 27.9306(12)
_cell_length_c 36.9007(18)
_cell_measurement_reflns_used 9809
_cell_measurement_temperature 108.0(5)
_cell_measurement_theta_max 25.3083
_cell_measurement_theta_min 2.2332
_cell_volume 22946.5(19)
_computing_cell_refinement 'SAINT V8.40B (Bruker AXS LLC, 2019)'
_computing_data_collection 'Bruker Instrument Service vV6.2.15'
_computing_data_reduction 'SAINT V8.40B (Bruker AXS LLC, 2019)'
_computing_molecular_graphics 'shelXle (C.B. Huebschle, rev 1503)'
_computing_structure_refinement 'SHELXL-2019/1 (Sheldrick, 2019)'
_computing_structure_solution 'XS, VERSION 2013/1'
_diffrn_ambient_temperature 108.0(5)
_diffrn_detector_area_resol_mean 7.3910
_diffrn_measured_fraction_theta_full 0.992
_diffrn_measured_fraction_theta_max 0.992
_diffrn_measurement_device_type 'Bruker D8VENTURE with PHOTON 3'
_diffrn_measurement_method '\w and \f scans'
_diffrn_radiation_probe x-ray
_diffrn_radiation_type MoK\a
_diffrn_radiation_wavelength 0.71073
_diffrn_reflns_av_R_equivalents 0.0479
_diffrn_reflns_av_unetI/netI 0.0436
_diffrn_reflns_limit_h_max 27
_diffrn_reflns_limit_h_min -22
_diffrn_reflns_limit_k_max 33
_diffrn_reflns_limit_k_min -25
_diffrn_reflns_limit_l_max 32
_diffrn_reflns_limit_l_min -44
_diffrn_reflns_number 190018
_diffrn_reflns_theta_full 25.24
_diffrn_reflns_theta_max 25.43
_diffrn_reflns_theta_min 1.49
_diffrn_source 'Microfocus sealed tube'
_diffrn_source_current 1.4
_diffrn_source_power 0.07
_diffrn_source_voltage 50
_exptl_absorpt_coefficient_mu 8.474
_exptl_absorpt_correction_T_max 0.69
_exptl_absorpt_correction_T_min 0.30
_exptl_absorpt_correction_type 'Numerical Mu From Formula'
_exptl_absorpt_process_details
;
Krause, L., Herbst-Irmer, R., Sheldrick, G. M., Stalke, D. (2015).
"Comparison of silver and molybdenum microfocus X-ray sources for
single-crystal structure determination"
J. Appl. Cryst. 48, 3-10.
doi:10.1107/S1600576714022985
;
_exptl_crystal_colour 'light red'
_exptl_crystal_density_diffrn 1.952
_exptl_crystal_density_method 'not measured'
_exptl_crystal_description prism
_exptl_crystal_F_000 12856
_exptl_crystal_size_max 0.147
_exptl_crystal_size_mid 0.084
_exptl_crystal_size_min 0.047
_refine_diff_density_max 4.017
_refine_diff_density_min -1.799
_refine_ls_extinction_method none
_refine_ls_goodness_of_fit_ref 1.096
_refine_ls_hydrogen_treatment constr
_refine_ls_matrix_type full
_refine_ls_number_parameters 2599
_refine_ls_number_reflns 42078
_refine_ls_number_restraints 4941
_refine_ls_restrained_S_all 1.049
_refine_ls_R_factor_all 0.0963
_refine_ls_R_factor_gt 0.0709
_refine_ls_shift/su_max 0.005
_refine_ls_shift/su_mean 0.000
_refine_ls_structure_factor_coef Fsqd
_refine_ls_weighting_details 'w=1/[\s^2^(Fo^2^)+(0.0496P)^2^+926.7207P] where P=(Fo^2^+2Fc^2^)/3'
_refine_ls_weighting_scheme calc
_refine_ls_wR_factor_gt 0.1610
_refine_ls_wR_factor_ref 0.1761
_reflns_Friedel_coverage 0.000
_reflns_number_gt 32713
_reflns_number_total 42078
_reflns_threshold_expression 'I > 2\s(I)'
_cod_data_source_file d5sc02951a2.cif
_cod_data_source_block 20221114DibenzoateimidazoleAu13PF6
_cod_depositor_comments 'Adding full bibliography for 1575265--1575268.cif.'
_cod_database_code 1575268

loop_
_space_group_symop_operation_xyz
'x, y, z'
'-x+1/2, y+1/2, -z+1/2'
'-x, -y, -z'
'x-1/2, -y-1/2, z-1/2'

loop_
_atom_site_type_symbol
_atom_site_label
_atom_site_fract_x
_atom_site_fract_y
_atom_site_fract_z
_atom_site_U_iso_or_equiv
_atom_site_adp_type
_atom_site_calc_flag
_atom_site_refinement_flags_adp
_atom_site_refinement_flags_occupancy
_atom_site_refinement_flags_posn
_atom_site_occupancy
_atom_site_disorder_assembly
_atom_site_disorder_group
Au Au1 1.01945(3) 0.27889(2) 0.30352(2) 0.02935(13) Uani d . . . 1 . .
Au Au2 0.94453(3) 0.21792(2) 0.33105(2) 0.03326(14) Uani d . . . 1 . .
Au Au3 1.06301(3) 0.35560(2) 0.34679(2) 0.03331(14) Uani d . . . 1 . .
Au Au4 0.99252(3) 0.29769(2) 0.22915(2) 0.03283(14) Uani d . . . 1 . .
Au Au5 0.94386(3) 0.32102(2) 0.34475(2) 0.03349(14) Uani d . . . 1 . .
Au Au6 0.97433(3) 0.36929(2) 0.28121(2) 0.03451(14) Uani d . . . 1 . .
Au Au7 0.89818(3) 0.28445(2) 0.27185(2) 0.03247(14) Uani d . . . 1 . .
Au Au8 1.04675(3) 0.26558(2) 0.37954(2) 0.03227(14) Uani d . . . 1 . .
Au Au9 1.09563(3) 0.33866(2) 0.27514(2) 0.03355(14) Uani d . . . 1 . .
Au Au10 0.96993(3) 0.20406(2) 0.25886(2) 0.03107(13) Uani d . . . 1 . .
Au Au11 1.06364(3) 0.19020(2) 0.32782(2) 0.03165(14) Uani d . . . 1 . .
Au Au12 1.13974(3) 0.27567(2) 0.33625(2) 0.03205(14) Uani d . . . 1 . .
Au Au13 1.09244(3) 0.23516(2) 0.26187(2) 0.03234(14) Uani d . . . 1 . .
Cl Cl1 0.8924(2) 0.16144(15) 0.36047(12) 0.0460(10) Uani d . . . 1 . .
Cl Cl2 1.1046(2) 0.42110(15) 0.38231(11) 0.0484(11) Uani d . . . 1 . .
Cl Cl3 0.96560(19) 0.31501(15) 0.16546(10) 0.0412(9) Uani d . . . 1 . .
Cl Cl40 0.9702(3) 0.8174(3) 0.42042(19) 0.0879(19) Uani d U . D 1 . .
Cl Cl42 0.8420(3) 0.8210(3) 0.41878(19) 0.093(2) Uani d U . D 1 . .
Cl Cl50 0.4301(3) 0.6765(3) 0.6069(2) 0.093(2) Uani d U . D 1 . .
Cl Cl52 0.3411(4) 0.6049(3) 0.5751(2) 0.107(2) Uani d U . D 1 . .
Cl Cl60 0.0839(4) 0.9273(3) 0.4101(3) 0.055(2) Uani d U P D 0.5 . .
Cl Cl62 0.1949(5) 0.9711(3) 0.4478(3) 0.057(2) Uani d U P D 0.5 . .
Cl Cl70 0.5237(4) 0.7701(4) 0.5795(3) 0.056(2) Uani d U P D 0.5 . .
Cl Cl72 0.5193(6) 0.8596(4) 0.5389(4) 0.078(3) Uani d U P D 0.5 . .
P P20 0.6621(2) 0.44846(16) 0.29909(15) 0.0522(12) Uani d U . D 1 . .
P P30 0.1832(3) 0.58397(19) 0.19408(18) 0.0661(14) Uani d U . D 1 . .
F F21 0.6961(4) 0.4114(4) 0.3291(3) 0.060(3) Uani d U . D 1 . .
F F22 0.6534(5) 0.4081(4) 0.2686(3) 0.070(3) Uani d U . D 1 . .
F F23 0.7248(4) 0.4613(4) 0.2892(3) 0.074(3) Uani d U . D 1 . .
F F24 0.6303(5) 0.4861(4) 0.2692(3) 0.068(3) Uani d U . D 1 . .
F F25 0.6746(5) 0.4889(4) 0.3300(3) 0.075(3) Uani d U . D 1 . .
F F26 0.6005(5) 0.4356(5) 0.3088(4) 0.088(3) Uani d U . D 1 . .
F F31 0.2409(6) 0.6176(4) 0.2040(4) 0.083(3) Uani d U . D 1 . .
F F32 0.2075(6) 0.5552(4) 0.2316(4) 0.078(3) Uani d U . D 1 . .
F F33 0.1501(6) 0.6199(4) 0.2164(3) 0.080(3) Uani d U . D 1 . .
F F34 0.1585(6) 0.6137(4) 0.1572(3) 0.079(3) Uani d U . D 1 . .
F F35 0.1261(5) 0.5502(4) 0.1863(4) 0.083(3) Uani d U . D 1 . .
F F36 0.2182(6) 0.5488(5) 0.1722(4) 0.099(4) Uani d U . D 1 . .
O O1A 0.8357(10) 0.1864(7) 0.5685(5) 0.111(6) Uani d U . D 1 . .
O O1B 0.9140(8) 0.2382(6) 0.5891(4) 0.092(4) Uani d U . D 1 . .
O O1C 0.9863(6) 0.6237(5) 0.3950(5) 0.070(4) Uani d U . D 1 . .
O O1D 0.8889(6) 0.6432(4) 0.3915(4) 0.060(3) Uani d U . D 1 . .
O O2A 0.6732(8) 0.4427(7) 0.0844(5) 0.105(5) Uani d U . D 1 . .
O O2B 0.7675(9) 0.4305(8) 0.0732(4) 0.114(4) Uani d U . D 1 . .
O O2C 1.1809(7) 0.6727(5) 0.3457(5) 0.081(4) Uani d U . D 1 . .
O O2D 1.1602(7) 0.6338(6) 0.3963(4) 0.083(3) Uani d U . D 1 . .
O O3A 0.6899(10) 0.1591(8) 0.4008(6) 0.133(7) Uani d U . D 1 . .
O O3B 0.5984(9) 0.1782(8) 0.3635(6) 0.124(5) Uani d U . D 1 . .
O O3C 0.6943(5) 0.1493(4) 0.0410(3) 0.047(3) Uani d U . D 1 . .
O O3D 0.7425(5) 0.0926(4) 0.0801(3) 0.048(2) Uani d U . D 1 . .
O O4A 1.0383(8) 0.0139(6) 0.5646(4) 0.089(4) Uani d U . D 1 . .
O O4B 1.1050(6) -0.0183(4) 0.5334(4) 0.067(3) Uani d U . D 1 . .
O O4C 0.8760(6) 0.4734(5) 0.4722(3) 0.061(3) Uani d U . D 1 . .
O O4D 0.9278(5) 0.4727(5) 0.5316(3) 0.058(3) Uani d U . D 1 . .
O O5A 1.4052(6) 0.5710(5) 0.3973(4) 0.073(4) Uani d U . D 1 . .
O O5B 1.3197(7) 0.6002(6) 0.4129(5) 0.088(4) Uani d U . D 1 . .
O O6A 0.9029(5) 0.2109(4) -0.0093(3) 0.049(3) Uani d U . D 1 . .
O O6B 0.9614(6) 0.1453(4) -0.0055(3) 0.055(3) Uani d U . D 1 . .
O O6C 0.6136(6) 0.2088(4) 0.2388(4) 0.058(3) Uani d U . D 1 . .
O O6D 0.5859(5) 0.1335(4) 0.2230(4) 0.056(3) Uani d U . D 1 . .
O O7A 0.9147(7) -0.1435(5) 0.3237(4) 0.067(3) Uani d U . D 1 . .
O O7B 0.9660(6) -0.1394(4) 0.2769(4) 0.064(3) Uani d U . D 1 . .
O O7C 1.2943(8) 0.1960(7) 0.5429(4) 0.090(5) Uani d U . D 1 . .
O O7D 1.3739(7) 0.1573(5) 0.5295(3) 0.072(3) Uani d U . D 1 . .
O O8A 1.3845(9) 0.4963(5) 0.4772(4) 0.089(5) Uani d U . D 1 . .
O O8B 1.3913(6) 0.4568(5) 0.5322(3) 0.064(3) Uani d U . D 1 . .
O O8C 1.3919(8) 0.3309(6) 0.1907(5) 0.087(4) Uani d U . D 1 . .
O O8D 1.3197(7) 0.3854(5) 0.1971(4) 0.077(3) Uani d U . D 1 . .
O O9A 1.0151(7) -0.0702(5) 0.1587(4) 0.070(4) Uani d U . D 1 . .
O O9B 1.0858(7) -0.1061(5) 0.2016(4) 0.078(3) Uani d U . D 1 . .
O O9C 1.0519(8) 0.2522(10) 0.0201(6) 0.129(6) Uani d U . D 1 . .
O O9D 1.1498(8) 0.2523(8) 0.0174(4) 0.102(4) Uani d U . D 1 . .
N N1A 0.8687(7) 0.3195(5) 0.4038(4) 0.048(2) Uani d U . D 1 . .
N N1B 0.8529(6) 0.3846(5) 0.3731(4) 0.041(2) Uani d U . D 1 . .
N N2A 0.8863(6) 0.4509(5) 0.2575(4) 0.047(2) Uani d U . D 1 . .
N N2B 0.9758(6) 0.4784(4) 0.2694(4) 0.047(3) Uani d U . D 1 . .
N N3A 0.7649(6) 0.3110(5) 0.2574(4) 0.043(2) Uani d U . D 1 . .
N N3B 0.7906(6) 0.2887(5) 0.2078(4) 0.043(2) Uani d U . D 1 . .
N N4A 1.0595(6) 0.2137(4) 0.4532(4) 0.041(2) Uani d U . D 1 . .
N N4B 1.0906(6) 0.2853(5) 0.4623(3) 0.038(2) Uani d U . D 1 . .
N N5A 1.1837(6) 0.4207(5) 0.2779(4) 0.041(2) Uani d U . D 1 . .
N N5B 1.1402(7) 0.4058(5) 0.2226(4) 0.053(3) Uani d U . D 1 . .
N N6A 0.9426(6) 0.1502(4) 0.1856(3) 0.033(2) Uani d U . D 1 . .
N N6B 0.9000(6) 0.1154(4) 0.2248(4) 0.038(2) Uani d U . D 1 . .
N N7A 1.0676(6) 0.0836(5) 0.3476(4) 0.046(2) Uani d U . D 1 . .
N N7B 1.1552(6) 0.1151(5) 0.3626(4) 0.040(2) Uani d U . D 1 . .
N N8A 1.2543(6) 0.2851(5) 0.3971(3) 0.038(2) Uani d U . D 1 . .
N N8B 1.2716(6) 0.2483(5) 0.3489(4) 0.040(2) Uani d U . D 1 . .
N N9A 1.1492(7) 0.1453(5) 0.2348(4) 0.047(2) Uani d U . D 1 . .
N N9B 1.1740(7) 0.2090(5) 0.2081(4) 0.051(2) Uani d U . D 1 . .
C C1A 0.8852(8) 0.3437(4) 0.3758(4) 0.043(3) Uani d U . D 1 . .
C C1B 0.8245(8) 0.3433(7) 0.4175(5) 0.050(3) Uani d U . D 1 . .
H H1B 0.805897 0.332862 0.436950 0.060000 Uiso calc U . R 1 . .
C C1C 0.8130(8) 0.3839(6) 0.3979(5) 0.047(3) Uani d U . D 1 . .
H H1C 0.783887 0.407518 0.400245 0.056000 Uiso calc U . R 1 . .
C C1D 0.8919(10) 0.2698(6) 0.4144(5) 0.055(3) Uani d U . D 1 . .
H H1D1 0.868297 0.246473 0.397089 0.066000 Uiso calc U . R 1 . .
H H1D2 0.934189 0.267687 0.411667 0.066000 Uiso calc U . R 1 . .
C C1E 0.8884(6) 0.2563(5) 0.4532(3) 0.056(3) Uani d U . G 1 . .
C C1F 0.8468(6) 0.2222(5) 0.4591(3) 0.063(3) Uani d U . G 1 . .
H H1F 0.820405 0.208054 0.438681 0.076000 Uiso calc U . R 1 . .
C C1G 0.8438(6) 0.2089(5) 0.4950(4) 0.069(4) Uani d U . G 1 . .
H H1G 0.815308 0.185681 0.499073 0.082000 Uiso calc U . R 1 . .
C C1H 0.8823(7) 0.2297(5) 0.5250(3) 0.073(3) Uani d U . DG 1 . .
C C1I 0.9240(6) 0.2637(5) 0.5190(3) 0.070(4) Uani d U . G 1 . .
H H1I 0.950334 0.277930 0.539518 0.084000 Uiso calc U . R 1 . .
C C1J 0.9270(6) 0.2770(4) 0.4832(3) 0.062(3) Uani d U . G 1 . .
H H1J 0.955431 0.300305 0.479126 0.074000 Uiso calc U . R 1 . .
C C1K 0.8739(11) 0.2135(9) 0.5617(5) 0.087(4) Uani d U . D 1 . .
C C1L 0.9088(13) 0.2273(10) 0.6264(5) 0.096(5) Uani d U . D 1 . .
H H1L1 0.920966 0.193811 0.632687 0.115000 Uiso calc U . R 1 . .
H H1L2 0.866879 0.231734 0.629430 0.115000 Uiso calc U . R 1 . .
C C1M 0.9503(13) 0.2618(10) 0.6508(6) 0.104(7) Uani d U . D 1 . .
H H1M1 0.948546 0.255942 0.676781 0.155000 Uiso calc U . R 1 . .
H H1M2 0.991475 0.256990 0.647399 0.155000 Uiso calc U . R 1 . .
H H1M3 0.937682 0.294708 0.644161 0.155000 Uiso calc U . R 1 . .
C C1N 0.8529(8) 0.4215(6) 0.3445(5) 0.042(3) Uani d U . D 1 . .
H H1N1 0.811539 0.424831 0.329872 0.050000 Uiso calc U . R 1 . .
H H1N2 0.878586 0.410318 0.327551 0.050000 Uiso calc U . R 1 . .
C C1O 0.8745(4) 0.4696(3) 0.3589(3) 0.042(3) Uani d U . G 1 . .
C C1P 0.8330(3) 0.5068(4) 0.3548(3) 0.044(3) Uani d U . G 1 . .
H H1P 0.791886 0.500703 0.344429 0.052000 Uiso calc U . R 1 . .
C C1Q 0.8516(4) 0.5529(3) 0.3659(3) 0.050(3) Uani d U . G 1 . .
H H1Q 0.823211 0.578249 0.363157 0.061000 Uiso calc U . R 1 . .
C C1R 0.9117(5) 0.5618(3) 0.3811(3) 0.050(3) Uani d U . DG 1 . .
C C1S 0.9532(4) 0.5246(4) 0.3852(3) 0.048(3) Uani d U . G 1 . .
H H1S 0.994246 0.530707 0.395597 0.058000 Uiso calc U . R 1 . .
C C1T 0.9346(4) 0.4786(3) 0.3741(3) 0.042(3) Uani d U . G 1 . .
H H1T 0.962922 0.453159 0.376870 0.050000 Uiso calc U . R 1 . .
C C1U 0.9348(6) 0.6108(5) 0.3900(5) 0.053(3) Uani d U . D 1 . .
C C1V 0.9045(10) 0.6931(5) 0.3952(5) 0.062(4) Uani d U . D 1 . .
H H1V1 0.948382 0.696664 0.403903 0.074000 Uiso calc U . R 1 . .
H H1V2 0.884183 0.708357 0.413532 0.074000 Uiso calc U . R 1 . .
C C1W 0.8855(11) 0.7166(7) 0.3589(6) 0.077(6) Uani d U . D 1 . .
H H1W1 0.895993 0.750638 0.361151 0.115000 Uiso calc U . R 1 . .
H H1W2 0.905991 0.701520 0.340906 0.115000 Uiso calc U . R 1 . .
H H1W3 0.841978 0.713180 0.350507 0.115000 Uiso calc U . R 1 . .
C C2A 0.9441(5) 0.4373(5) 0.2673(5) 0.043(3) Uani d U . D 1 . .
C C2B 0.8824(8) 0.4998(5) 0.2528(5) 0.052(3) Uani d U . D 1 . .
H H2B 0.846675 0.517852 0.245174 0.062000 Uiso calc U . R 1 . .
C C2C 0.9372(8) 0.5166(5) 0.2607(5) 0.052(3) Uani d U . D 1 . .
H H2C 0.948323 0.549362 0.260380 0.063000 Uiso calc U . R 1 . .
C C2D 0.8339(8) 0.4191(6) 0.2489(5) 0.053(3) Uani d U . D 1 . .
H H2D1 0.846485 0.386051 0.256660 0.063000 Uiso calc U . R 1 . .
H H2D2 0.803834 0.429345 0.263329 0.063000 Uiso calc U . R 1 . .
C C2E 0.8059(6) 0.4190(5) 0.2094(3) 0.060(3) Uani d U . G 1 . .
C C2F 0.7476(6) 0.4359(5) 0.1979(3) 0.067(4) Uani d U . G 1 . .
H H2F 0.725131 0.445583 0.215691 0.080000 Uiso calc U . R 1 . .
C C2G 0.7223(5) 0.4387(6) 0.1604(4) 0.076(4) Uani d U . G 1 . .
H H2G 0.682399 0.450223 0.152493 0.091000 Uiso calc U . R 1 . .
C C2H 0.7552(7) 0.4245(6) 0.1343(3) 0.084(4) Uani d U . DG 1 . .
C C2I 0.8135(6) 0.4076(6) 0.1459(3) 0.077(4) Uani d U . G 1 . .
H H2I 0.835999 0.397977 0.128073 0.093000 Uiso calc U . R 1 . .
C C2J 0.8389(5) 0.4049(5) 0.1834(4) 0.068(4) Uani d U . G 1 . .
H H2J 0.878732 0.393336 0.191271 0.082000 Uiso calc U . R 1 . .
C C2K 0.7246(9) 0.4315(11) 0.0959(5) 0.101(4) Uani d U . D 1 . .
C C2L 0.7444(13) 0.4377(12) 0.0342(6) 0.122(6) Uani d U . D 1 . .
H H2L1 0.711519 0.461527 0.030054 0.146000 Uiso calc U . R 1 . .
H H2L2 0.729320 0.407275 0.021935 0.146000 Uiso calc U . R 1 . .
C C2M 0.7977(14) 0.4557(12) 0.0203(7) 0.127(8) Uani d U . D 1 . .
H H2M1 0.786149 0.461655 -0.006422 0.190000 Uiso calc U . R 1 . .
H H2M2 0.812066 0.485474 0.033046 0.190000 Uiso calc U . R 1 . .
H H2M3 0.829735 0.431621 0.024987 0.190000 Uiso calc U . R 1 . .
C C2N 1.0433(8) 0.4798(6) 0.2766(6) 0.054(3) Uani d U . D 1 . .
H H2N1 1.059547 0.451543 0.291571 0.065000 Uiso calc U . R 1 . .
H H2N2 1.056650 0.477905 0.252715 0.065000 Uiso calc U . R 1 . .
C C2O 1.0671(5) 0.5232(4) 0.2960(3) 0.051(3) Uani d U . G 1 . .
C C2P 1.0590(5) 0.5311(4) 0.3318(3) 0.054(3) Uani d U . G 1 . .
H H2P 1.034333 0.510146 0.342480 0.064000 Uiso calc U . R 1 . .
C C2Q 1.0870(6) 0.5697(5) 0.3521(3) 0.057(3) Uani d U . G 1 . .
H H2Q 1.081406 0.575116 0.376613 0.068000 Uiso calc U . R 1 . .
C C2R 1.1231(6) 0.6004(4) 0.3365(3) 0.059(3) Uani d U . DG 1 . .
C C2S 1.1312(5) 0.5925(4) 0.3007(3) 0.054(3) Uani d U . G 1 . .
H H2S 1.155893 0.613534 0.290063 0.065000 Uiso calc U . R 1 . .
C C2T 1.1033(6) 0.5540(4) 0.2804(3) 0.052(3) Uani d U . G 1 . .
H H2T 1.108819 0.548566 0.255929 0.062000 Uiso calc U . R 1 . .
C C2U 1.1579(10) 0.6396(7) 0.3582(5) 0.071(3) Uani d U . D 1 . .
C C2V 1.1931(12) 0.6698(9) 0.4199(6) 0.096(5) Uani d U . D 1 . .
H H2V1 1.173609 0.701477 0.415083 0.116000 Uiso calc U . R 1 . .
H H2V2 1.234946 0.672018 0.416369 0.116000 Uiso calc U . R 1 . .
C C2W 1.1912(15) 0.6527(12) 0.4583(6) 0.121(8) Uani d U . D 1 . .
H H2W1 1.212833 0.675357 0.476503 0.181000 Uiso calc U . R 1 . .
H H2W2 1.149358 0.650341 0.461069 0.181000 Uiso calc U . R 1 . .
H H2W3 1.210258 0.621092 0.462347 0.181000 Uiso calc U . R 1 . .
C C3A 0.8122(7) 0.2940(5) 0.2446(3) 0.040(3) Uani d U . D 1 . .
C C3B 0.7152(7) 0.3166(6) 0.2289(5) 0.044(3) Uani d U . D 1 . .
H H3B 0.676521 0.327554 0.231099 0.052000 Uiso calc U . R 1 . .
C C3C 0.7322(7) 0.3037(6) 0.1979(5) 0.045(3) Uani d U . D 1 . .
H H3C 0.708370 0.304645 0.173541 0.054000 Uiso calc U . R 1 . .
C C3D 0.7662(8) 0.3244(7) 0.2956(5) 0.050(3) Uani d U . D 1 . .
H H3D1 0.745162 0.355379 0.296049 0.060000 Uiso calc U . R 1 . .
H H3D2 0.808428 0.328936 0.308527 0.060000 Uiso calc U . R 1 . .
C C3E 0.7377(6) 0.2884(4) 0.3161(4) 0.055(3) Uani d U . G 1 . .
C C3F 0.6766(5) 0.2904(4) 0.3158(4) 0.059(3) Uani d U . G 1 . .
H H3F 0.652855 0.315539 0.302989 0.070000 Uiso calc U . R 1 . .
C C3G 0.6501(5) 0.2556(5) 0.3341(4) 0.071(4) Uani d U . G 1 . .
H H3G 0.608251 0.256992 0.333897 0.085000 Uiso calc U . R 1 . .
C C3H 0.6847(7) 0.2188(5) 0.3528(4) 0.082(3) Uani d U . DG 1 . .
C C3I 0.7459(6) 0.2168(4) 0.3531(4) 0.073(4) Uani d U . G 1 . .
H H3I 0.769627 0.191654 0.365914 0.087000 Uiso calc U . R 1 . .
C C3J 0.7724(5) 0.2516(5) 0.3348(4) 0.062(3) Uani d U . G 1 . .
H H3J 0.814232 0.250201 0.335006 0.075000 Uiso calc U . R 1 . .
C C3K 0.6601(10) 0.1834(10) 0.3766(8) 0.107(4) Uani d U . D 1 . .
C C3L 0.5642(13) 0.1458(13) 0.3814(9) 0.137(6) Uani d U . D 1 . .
H H3L1 0.564233 0.156825 0.406945 0.165000 Uiso calc U . R 1 . .
H H3L2 0.581867 0.113360 0.382692 0.165000 Uiso calc U . R 1 . .
C C3M 0.4992(12) 0.1450(15) 0.3583(11) 0.165(10) Uani d U . D 1 . .
H H3M1 0.474738 0.123161 0.369847 0.248000 Uiso calc U . R 1 . .
H H3M2 0.482152 0.177304 0.357312 0.248000 Uiso calc U . R 1 . .
H H3M3 0.499715 0.134015 0.333158 0.248000 Uiso calc U . R 1 . .
C C3N 0.8281(8) 0.2756(6) 0.1815(4) 0.043(3) Uani d U . D 1 . .
H H3N1 0.866643 0.262627 0.195486 0.052000 Uiso calc U . R 1 . .
H H3N2 0.837297 0.304930 0.168623 0.052000 Uiso calc U . R 1 . .
C C3O 0.7999(5) 0.2393(3) 0.1530(2) 0.042(3) Uani d U . G 1 . .
C C3P 0.7797(5) 0.2533(3) 0.1164(3) 0.042(3) Uani d U . G 1 . .
H H3P 0.782758 0.285842 0.109568 0.051000 Uiso calc U . R 1 . .
C C3Q 0.7551(5) 0.2196(3) 0.0899(2) 0.040(3) Uani d U . G 1 . .
H H3Q 0.741358 0.229214 0.064867 0.048000 Uiso calc U . R 1 . .
C C3R 0.7507(5) 0.1720(3) 0.0999(2) 0.040(3) Uani d U . DG 1 . .
C C3S 0.7709(5) 0.1580(3) 0.1365(3) 0.042(3) Uani d U . G 1 . .
H H3S 0.767871 0.125461 0.143302 0.050000 Uiso calc U . R 1 . .
C C3T 0.7955(5) 0.1917(4) 0.1630(2) 0.042(3) Uani d U . G 1 . .
H H3T 0.809272 0.182088 0.188002 0.051000 Uiso calc U . R 1 . .
C C3U 0.7258(7) 0.1390(5) 0.0702(4) 0.043(3) Uani d U . D 1 . .
C C3V 0.7185(8) 0.0548(5) 0.0552(5) 0.052(4) Uani d U . D 1 . .
H H3V1 0.720259 0.063835 0.029493 0.062000 Uiso calc U . R 1 . .
H H3V2 0.676064 0.048797 0.056391 0.062000 Uiso calc U . R 1 . .
C C3W 0.7558(9) 0.0099(6) 0.0665(6) 0.062(5) Uani d U . D 1 . .
H H3W1 0.740077 -0.016398 0.049684 0.093000 Uiso calc U . R 1 . .
H H3W2 0.797719 0.016105 0.065054 0.093000 Uiso calc U . R 1 . .
H H3W3 0.753674 0.001118 0.091861 0.093000 Uiso calc U . R 1 . .
C C4A 1.0653(7) 0.2552(4) 0.4354(4) 0.038(3) Uani d U . D 1 . .
C C4B 1.0799(8) 0.2184(6) 0.4909(4) 0.045(3) Uani d U . D 1 . .
H H4B 1.079012 0.194453 0.509084 0.054000 Uiso calc U . R 1 . .
C C4C 1.1015(8) 0.2634(6) 0.4971(4) 0.040(3) Uani d U . D 1 . .
H H4C 1.120042 0.277198 0.520102 0.048000 Uiso calc U . R 1 . .
C C4D 1.0282(9) 0.1709(6) 0.4352(5) 0.050(3) Uani d U . D 1 . .
H H4D1 0.984702 0.177907 0.428356 0.060000 Uiso calc U . R 1 . .
H H4D2 1.042497 0.164717 0.411978 0.060000 Uiso calc U . R 1 . .
C C4E 1.0369(6) 0.1275(4) 0.4579(3) 0.052(3) Uani d U . G 1 . .
C C4F 1.0015(5) 0.1241(4) 0.4843(3) 0.057(3) Uani d U . G 1 . .
H H4F 0.971510 0.147433 0.485228 0.069000 Uiso calc U . R 1 . .
C C4G 1.0101(5) 0.0864(4) 0.5095(3) 0.057(3) Uani d U . G 1 . .
H H4G 0.985895 0.084048 0.527583 0.069000 Uiso calc U . R 1 . .
C C4H 1.0540(6) 0.0522(4) 0.5082(3) 0.055(3) Uani d U . DG 1 . .
C C4I 1.0894(5) 0.0557(4) 0.4817(3) 0.055(3) Uani d U . G 1 . .
H H4I 1.119447 0.032340 0.480808 0.066000 Uiso calc U . R 1 . .
C C4J 1.0809(5) 0.0934(4) 0.4565(3) 0.052(3) Uani d U . G 1 . .
H H4J 1.105063 0.095725 0.438453 0.063000 Uiso calc U . R 1 . .
C C4K 1.0626(9) 0.0157(6) 0.5386(5) 0.066(3) Uani d U . D 1 . .
C C4L 1.1209(11) -0.0514(7) 0.5643(5) 0.077(4) Uani d U . D 1 . .
H H4L1 1.085165 -0.070094 0.567315 0.092000 Uiso calc U . R 1 . .
H H4L2 1.136245 -0.033714 0.587477 0.092000 Uiso calc U . R 1 . .
C C4M 1.1679(12) -0.0839(8) 0.5557(7) 0.096(6) Uani d U . D 1 . .
H H4M1 1.179700 -0.106821 0.576002 0.143000 Uiso calc U . R 1 . .
H H4M2 1.152124 -0.101269 0.532708 0.143000 Uiso calc U . R 1 . .
H H4M3 1.202986 -0.065043 0.552784 0.143000 Uiso calc U . R 1 . .
C C4N 1.1004(6) 0.3368(5) 0.4579(4) 0.039(3) Uani d U . D 1 . .
H H4N1 1.100955 0.343390 0.431561 0.047000 Uiso calc U . R 1 . .
H H4N2 1.140278 0.345593 0.472723 0.047000 Uiso calc U . R 1 . .
C C4O 1.0540(4) 0.3674(4) 0.4693(3) 0.041(3) Uani d U . DG 1 . .
C C4P 1.0050(5) 0.3809(4) 0.4422(2) 0.044(3) Uani d U . DG 1 . .
H H4P 1.001699 0.370146 0.417434 0.052000 Uiso calc U . R 1 . .
C C4Q 0.9607(4) 0.4102(4) 0.4513(2) 0.045(3) Uani d U . G 1 . .
H H4Q 0.927207 0.419470 0.432719 0.054000 Uiso calc U . R 1 . .
C C4R 0.9655(4) 0.4260(4) 0.4875(3) 0.048(3) Uani d U . DG 1 . .
C C4S 1.0145(5) 0.4125(4) 0.5146(2) 0.053(3) Uani d U . G 1 . .
H H4S 1.017767 0.423319 0.539333 0.064000 Uiso calc U . R 1 . .
C C4T 1.0588(4) 0.3832(4) 0.5055(2) 0.050(3) Uani d U . DG 1 . .
H H4T 1.092261 0.373995 0.524048 0.060000 Uiso calc U . R 1 . .
C C4U 0.9184(7) 0.4589(6) 0.4946(4) 0.051(3) Uani d U . D 1 . .
C C4V 0.8878(8) 0.5089(6) 0.5409(6) 0.065(4) Uani d U . D 1 . .
H H4V1 0.877434 0.532331 0.520520 0.078000 Uiso calc U . R 1 . .
H H4V2 0.907555 0.526183 0.563572 0.078000 Uiso calc U . R 1 . .
C C4W 0.8319(8) 0.4844(8) 0.5473(6) 0.074(5) Uani d U . D 1 . .
H H4W1 0.804164 0.508306 0.553733 0.111000 Uiso calc U . R 1 . .
H H4W2 0.812515 0.467498 0.524758 0.111000 Uiso calc U . R 1 . .
H H4W3 0.842531 0.461372 0.567662 0.111000 Uiso calc U . R 1 . .
C C5A 1.1454(7) 0.3905(6) 0.2571(3) 0.041(3) Uani d U . D 1 . .
C C5B 1.2045(8) 0.4547(6) 0.2565(5) 0.047(3) Uani d U . D 1 . .
H H5B 1.233049 0.479184 0.264866 0.057000 Uiso calc U . R 1 . .
C C5C 1.1761(9) 0.4463(6) 0.2213(5) 0.051(3) Uani d U . D 1 . .
H H5C 1.179689 0.464146 0.199962 0.061000 Uiso calc U . R 1 . .
C C5D 1.2056(9) 0.4161(6) 0.3185(4) 0.049(3) Uani d U . D 1 . .
H H5D1 1.229335 0.386211 0.323363 0.059000 Uiso calc U . R 1 . .
H H5D2 1.170469 0.412813 0.330265 0.059000 Uiso calc U . R 1 . .
C C5E 1.2437(5) 0.4570(4) 0.3367(3) 0.054(3) Uani d U . G 1 . .
C C5F 1.2161(4) 0.4924(4) 0.3539(4) 0.056(3) Uani d U . G 1 . .
H H5F 1.174107 0.491071 0.352924 0.067000 Uiso calc U . R 1 . .
C C5G 1.2501(5) 0.5296(4) 0.3725(4) 0.058(3) Uani d U . G 1 . .
H H5G 1.231216 0.553760 0.384234 0.070000 Uiso calc U . R 1 . .
C C5H 1.3116(5) 0.5315(4) 0.3739(4) 0.062(3) Uani d U . DG 1 . .
C C5I 1.3392(4) 0.4961(5) 0.3568(4) 0.059(3) Uani d U . G 1 . .
H H5I 1.381211 0.497388 0.357770 0.071000 Uiso calc U . R 1 . .
C C5J 1.3052(5) 0.4589(4) 0.3382(4) 0.060(3) Uani d U . G 1 . .
H H5J 1.324104 0.434699 0.326459 0.072000 Uiso calc U . R 1 . .
C C5K 1.3516(7) 0.5689(7) 0.3938(6) 0.075(3) Uani d U . D 1 . .
C C5L 1.3558(12) 0.6365(9) 0.4348(7) 0.097(5) Uani d U . D 1 . .
H H5L1 1.331758 0.665860 0.435653 0.117000 Uiso calc U . R 1 . .
H H5L2 1.390759 0.644716 0.423773 0.117000 Uiso calc U . R 1 . .
C C5M 1.3767(14) 0.6169(11) 0.4730(7) 0.115(8) Uani d U . D 1 . .
H H5M1 1.401400 0.640839 0.488516 0.173000 Uiso calc U . R 1 . .
H H5M2 1.341832 0.608961 0.483669 0.173000 Uiso calc U . R 1 . .
H H5M3 1.400604 0.587899 0.471835 0.173000 Uiso calc U . R 1 . .
C C5N 1.1000(9) 0.3876(7) 0.1893(5) 0.080(4) Uani d U . D 1 . .
H H5N1 1.082674 0.356913 0.195593 0.096000 Uiso calc U . R 1 A 1
H H5N2 1.124165 0.380702 0.170467 0.096000 Uiso calc U . R 1 A 1
C C6A 0.9335(7) 0.1531(5) 0.2203(4) 0.036(2) Uani d U . D 1 . .
C C6B 0.9157(8) 0.1098(5) 0.1689(4) 0.040(3) Uani d U . D 1 . .
H H6B 0.916235 0.099072 0.144588 0.047000 Uiso calc U . R 1 . .
C C6C 0.8886(7) 0.0884(5) 0.1932(4) 0.039(3) Uani d U . D 1 . .
H H6C 0.865727 0.059694 0.189354 0.047000 Uiso calc U . R 1 . .
C C6D 0.9816(7) 0.1826(5) 0.1697(4) 0.031(2) Uani d U . D 1 . .
H H6D1 1.024061 0.173671 0.179132 0.037000 Uiso calc U . R 1 . .
H H6D2 0.975908 0.215773 0.177811 0.037000 Uiso calc U . R 1 . .
C C6E 0.9679(5) 0.1807(4) 0.12698(18) 0.035(2) Uani d U . G 1 . .
C C6F 0.9238(4) 0.2103(4) 0.1070(2) 0.041(3) Uani d U . G 1 . .
H H6F 0.901708 0.231114 0.119596 0.049000 Uiso calc U . R 1 . .
C C6G 0.9121(4) 0.2095(4) 0.0685(2) 0.041(3) Uani d U . G 1 . .
H H6G 0.881930 0.229711 0.054839 0.050000 Uiso calc U . R 1 . .
C C6H 0.9444(5) 0.1791(4) 0.05005(18) 0.043(3) Uani d U . DG 1 . .
C C6I 0.9886(5) 0.1495(4) 0.0701(3) 0.043(3) Uani d U . G 1 . .
H H6I 1.010682 0.128708 0.057432 0.051000 Uiso calc U . R 1 . .
C C6J 1.0003(4) 0.1503(3) 0.1085(2) 0.041(3) Uani d U . G 1 . .
H H6J 1.030461 0.130110 0.122189 0.049000 Uiso calc U . R 1 . .
C C6K 0.9346(8) 0.1826(5) 0.0095(4) 0.048(3) Uani d U . D 1 . .
C C6L 0.9535(10) 0.1445(7) -0.0453(4) 0.060(4) Uani d U . D 1 . .
H H6L1 0.973031 0.172695 -0.054003 0.071000 Uiso calc U . R 1 . .
H H6L2 0.910206 0.145114 -0.056901 0.071000 Uiso calc U . R 1 . .
C C6M 0.9822(11) 0.0985(8) -0.0555(5) 0.074(6) Uani d U . D 1 . .
H H6M1 0.977695 0.096723 -0.082452 0.111000 Uiso calc U . R 1 . .
H H6M2 1.024982 0.098381 -0.043872 0.111000 Uiso calc U . R 1 . .
H H6M3 0.962435 0.070921 -0.046758 0.111000 Uiso calc U . R 1 . .
C C6N 0.8732(7) 0.1053(6) 0.2571(4) 0.040(3) Uani d U . D 1 . .
H H6N1 0.896220 0.122421 0.278936 0.048000 Uiso calc U . R 1 . .
H H6N2 0.876145 0.070537 0.262500 0.048000 Uiso calc U . R 1 . .
C C6O 0.8089(3) 0.1203(3) 0.2507(3) 0.039(2) Uani d U . G 1 . .
C C6P 0.7950(4) 0.1660(3) 0.2613(3) 0.041(3) Uani d U . G 1 . .
H H6P 0.826055 0.186794 0.273139 0.049000 Uiso calc U . R 1 . .
C C6Q 0.7355(4) 0.1811(3) 0.2547(3) 0.041(3) Uani d U . G 1 . .
H H6Q 0.725991 0.212360 0.261902 0.049000 Uiso calc U . R 1 . .
C C6R 0.6901(3) 0.1506(3) 0.2374(3) 0.043(3) Uani d U . DG 1 . .
C C6S 0.7040(4) 0.1050(3) 0.2268(3) 0.044(3) Uani d U . G 1 . .
H H6S 0.672951 0.084130 0.214999 0.053000 Uiso calc U . R 1 . .
C C6T 0.7635(4) 0.0898(3) 0.2335(3) 0.042(3) Uani d U . G 1 . .
H H6T 0.773016 0.058563 0.226235 0.050000 Uiso calc U . R 1 . .
C C6U 0.6287(6) 0.1687(4) 0.2341(5) 0.049(3) Uani d U . D 1 . .
C C6V 0.5247(7) 0.1491(8) 0.2190(6) 0.066(4) Uani d U . D 1 . .
H H6V1 0.497787 0.127254 0.202053 0.079000 Uiso calc U . R 1 . .
H H6V2 0.520109 0.181700 0.208233 0.079000 Uiso calc U . R 1 . .
C C6W 0.5078(10) 0.1492(8) 0.2564(6) 0.076(5) Uani d U . D 1 . .
H H6W1 0.466115 0.159782 0.253855 0.114000 Uiso calc U . R 1 . .
H H6W2 0.512117 0.116790 0.266817 0.114000 Uiso calc U . R 1 . .
H H6W3 0.534379 0.171088 0.272980 0.114000 Uiso calc U . R 1 . .
C C7A 1.0979(5) 0.1245(5) 0.3474(4) 0.038(3) Uani d U . D 1 . .
C C7B 1.1047(8) 0.0478(5) 0.3635(5) 0.050(3) Uani d U . D 1 . .
H H7B 1.093745 0.015571 0.367161 0.060000 Uiso calc U . R 1 . .
C C7C 1.1612(8) 0.0676(5) 0.3733(5) 0.043(3) Uani d U . D 1 . .
H H7C 1.197070 0.051867 0.385019 0.052000 Uiso calc U . R 1 . .
C C7D 1.0031(8) 0.0788(6) 0.3329(6) 0.051(3) Uani d U . D 1 . .
H H7D1 0.992048 0.097358 0.309649 0.062000 Uiso calc U . R 1 . .
H H7D2 0.980743 0.092420 0.350924 0.062000 Uiso calc U . R 1 . .
C C7E 0.9851(6) 0.0272(3) 0.3255(3) 0.052(3) Uani d U . G 1 . .
C C7F 0.9965(6) 0.0054(4) 0.2938(3) 0.054(3) Uani d U . G 1 . .
H H7F 1.013271 0.023524 0.276571 0.065000 Uiso calc U . R 1 . .
C C7G 0.9834(6) -0.0428(4) 0.2872(3) 0.057(3) Uani d U . G 1 . .
H H7G 0.991226 -0.057664 0.265559 0.069000 Uiso calc U . R 1 . .
C C7H 0.9589(6) -0.0692(3) 0.3124(3) 0.054(3) Uani d U . DG 1 . .
C C7I 0.9475(6) -0.0475(4) 0.3442(3) 0.055(3) Uani d U . G 1 . .
H H7I 0.930699 -0.065547 0.361368 0.066000 Uiso calc U . R 1 . .
C C7J 0.9606(6) 0.0008(4) 0.3507(3) 0.055(3) Uani d U . G 1 . .
H H7J 0.952744 0.015641 0.372381 0.066000 Uiso calc U . R 1 . .
C C7K 0.9424(9) -0.1207(6) 0.3056(5) 0.058(3) Uani d U . D 1 . .
C C7L 0.9555(11) -0.1898(6) 0.2704(6) 0.073(4) Uani d U . D 1 . .
H H7L1 0.912042 -0.197091 0.265794 0.087000 Uiso calc U . R 1 . .
H H7L2 0.976280 -0.208844 0.291844 0.087000 Uiso calc U . R 1 . .
C C7M 0.9808(12) -0.2006(9) 0.2366(7) 0.091(6) Uani d U . D 1 . .
H H7M1 0.975235 -0.234692 0.230424 0.136000 Uiso calc U . R 1 . .
H H7M2 0.959954 -0.181305 0.215740 0.136000 Uiso calc U . R 1 . .
H H7M3 1.023791 -0.192985 0.241627 0.136000 Uiso calc U . R 1 . .
C C7N 1.2031(7) 0.1495(6) 0.3682(5) 0.042(3) Uani d U . D 1 . .
H H7N1 1.186741 0.180761 0.358304 0.051000 Uiso calc U . R 1 . .
H H7N2 1.233111 0.139370 0.353637 0.051000 Uiso calc U . R 1 . .
C C7O 1.2345(5) 0.1560(4) 0.4078(2) 0.046(3) Uani d U . G 1 . .
C C7P 1.2055(4) 0.1815(4) 0.4314(3) 0.051(3) Uani d U . G 1 . .
H H7P 1.166632 0.194422 0.422283 0.061000 Uiso calc U . R 1 . .
C C7Q 1.2332(5) 0.1880(4) 0.4682(3) 0.057(3) Uani d U . G 1 . .
H H7Q 1.213399 0.205464 0.484330 0.068000 Uiso calc U . R 1 . .
C C7R 1.2901(6) 0.1691(5) 0.4816(2) 0.058(3) Uani d U . DG 1 . .
C C7S 1.3191(4) 0.1436(4) 0.4580(3) 0.055(3) Uani d U . G 1 . .
H H7S 1.357942 0.130653 0.467110 0.067000 Uiso calc U . R 1 . .
C C7T 1.2913(5) 0.1370(4) 0.4212(3) 0.050(3) Uani d U . G 1 . .
H H7T 1.311177 0.119610 0.405062 0.060000 Uiso calc U . R 1 . .
C C7U 1.3168(8) 0.1764(8) 0.5204(5) 0.070(3) Uani d U . D 1 . .
C C7V 1.4030(10) 0.1607(9) 0.5681(4) 0.080(5) Uani d U . D 1 . .
H H7V1 1.379486 0.143608 0.583876 0.096000 Uiso calc U . R 1 . .
H H7V2 1.407521 0.194595 0.576042 0.096000 Uiso calc U . R 1 . .
C C7W 1.4629(11) 0.1378(12) 0.5704(7) 0.118(8) Uani d U . D 1 . .
H H7W1 1.485325 0.138800 0.596069 0.177000 Uiso calc U . R 1 . .
H H7W2 1.457372 0.104390 0.562257 0.177000 Uiso calc U . R 1 . .
H H7W3 1.485232 0.155060 0.554472 0.177000 Uiso calc U . R 1 . .
C C8A 1.2273(7) 0.2714(5) 0.3621(3) 0.037(3) Uani d U . D 1 . .
C C8B 1.3144(7) 0.2700(6) 0.4059(4) 0.042(3) Uani d U . D 1 . .
H H8B 1.342185 0.275227 0.428574 0.050000 Uiso calc U . R 1 . .
C C8C 1.3249(6) 0.2465(6) 0.3758(5) 0.044(3) Uani d U . D 1 . .
H H8C 1.361500 0.231714 0.373281 0.053000 Uiso calc U . R 1 . .
C C8D 1.2232(7) 0.3105(6) 0.4220(4) 0.040(3) Uani d U . D 1 . .
H H8D1 1.212879 0.287475 0.440127 0.048000 Uiso calc U . R 1 . .
H H8D2 1.185201 0.323644 0.407527 0.048000 Uiso calc U . R 1 . .
C C8E 1.2585(5) 0.3502(3) 0.4424(3) 0.044(3) Uani d U . G 1 . .
C C8F 1.2717(6) 0.3892(4) 0.4222(2) 0.054(3) Uani d U . G 1 . .
H H8F 1.257057 0.390327 0.396155 0.065000 Uiso calc U . R 1 . .
C C8G 1.3064(6) 0.4266(4) 0.4399(3) 0.056(3) Uani d U . G 1 . .
H H8G 1.315469 0.453286 0.426040 0.068000 Uiso calc U . R 1 . .
C C8H 1.3279(6) 0.4250(4) 0.4780(3) 0.055(3) Uani d U . DG 1 . .
C C8I 1.3147(6) 0.3859(4) 0.4982(2) 0.050(3) Uani d U . G 1 . .
H H8I 1.329411 0.384777 0.524248 0.060000 Uiso calc U . R 1 . .
C C8J 1.2800(6) 0.3485(3) 0.4805(3) 0.048(3) Uani d U . G 1 . .
H H8J 1.271000 0.321818 0.494364 0.058000 Uiso calc U . R 1 . .
C C8K 1.3699(10) 0.4636(6) 0.4947(4) 0.063(3) Uani d U . D 1 . .
C C8L 1.4330(10) 0.4925(7) 0.5497(5) 0.074(4) Uani d U . D 1 . .
H H8L1 1.416073 0.524953 0.544097 0.088000 Uiso calc U . R 1 . .
H H8L2 1.471088 0.490228 0.540721 0.088000 Uiso calc U . R 1 . .
C C8M 1.4440(11) 0.4832(8) 0.5904(5) 0.075(6) Uani d U . D 1 . .
H H8M1 1.472382 0.506913 0.603405 0.113000 Uiso calc U . R 1 . .
H H8M2 1.405976 0.485574 0.598891 0.113000 Uiso calc U . R 1 . .
H H8M3 1.460735 0.451011 0.595531 0.113000 Uiso calc U . R 1 . .
C C8N 1.2650(8) 0.2280(6) 0.3124(4) 0.043(3) Uani d U . D 1 . .
H H8N1 1.221851 0.221855 0.302583 0.051000 Uiso calc U . R 1 . .
H H8N2 1.285958 0.196724 0.314535 0.051000 Uiso calc U . R 1 . .
C C8O 1.2889(5) 0.2585(3) 0.2850(3) 0.042(2) Uani d U . G 1 . .
C C8P 1.2678(5) 0.3051(4) 0.2788(3) 0.045(3) Uani d U . G 1 . .
H H8P 1.239879 0.317453 0.292419 0.054000 Uiso calc U . R 1 . .
C C8Q 1.2874(5) 0.3335(3) 0.2528(3) 0.048(3) Uani d U . G 1 . .
H H8Q 1.272965 0.365351 0.248531 0.058000 Uiso calc U . R 1 . .
C C8R 1.3282(6) 0.3154(4) 0.2329(3) 0.053(3) Uani d U . DG 1 . .
C C8S 1.3494(5) 0.2688(4) 0.2391(3) 0.053(3) Uani d U . G 1 . .
H H8S 1.377241 0.256387 0.225535 0.063000 Uiso calc U . R 1 . .
C C8T 1.3297(5) 0.2403(3) 0.2652(3) 0.049(3) Uani d U . G 1 . .
H H8T 1.344156 0.208487 0.269422 0.059000 Uiso calc U . R 1 . .
C C8U 1.3519(9) 0.3432(6) 0.2052(5) 0.067(3) Uani d U . D 1 . .
C C8V 1.3399(11) 0.4116(9) 0.1685(7) 0.092(5) Uani d U . D 1 . .
H H8V1 1.350398 0.389403 0.149819 0.110000 Uiso calc U . R 1 . .
H H8V2 1.375704 0.431033 0.178988 0.110000 Uiso calc U . R 1 . .
C C8W 1.2884(13) 0.4432(11) 0.1512(8) 0.120(8) Uani d U . D 1 . .
H H8W1 1.299742 0.462065 0.131309 0.181000 Uiso calc U . R 1 . .
H H8W2 1.253401 0.423379 0.141032 0.181000 Uiso calc U . R 1 . .
H H8W3 1.278569 0.464783 0.170042 0.181000 Uiso calc U . R 1 . .
C C9A 1.1419(8) 0.1934(5) 0.2329(5) 0.046(3) Uani d U . D 1 . .
C C9B 1.1884(8) 0.1314(6) 0.2132(5) 0.052(3) Uani d U . D 1 . .
H H9B 1.202309 0.099730 0.210623 0.062000 Uiso calc U . R 1 . .
C C9C 1.2036(8) 0.1703(7) 0.1963(5) 0.052(3) Uani d U . D 1 . .
H H9C 1.229876 0.171398 0.179322 0.063000 Uiso calc U . R 1 . .
C C9D 1.1231(9) 0.1128(6) 0.2585(5) 0.049(3) Uani d U . D 1 . .
H H9D1 1.152579 0.108156 0.282005 0.059000 Uiso calc U . R 1 . .
H H9D2 1.087181 0.128298 0.264666 0.059000 Uiso calc U . R 1 . .
C C9E 1.1055(5) 0.0657(3) 0.2425(3) 0.048(3) Uani d U . G 1 . .
C C9F 1.0558(5) 0.0628(3) 0.2136(3) 0.051(3) Uani d U . G 1 . .
H H9F 1.033737 0.090825 0.204981 0.061000 Uiso calc U . R 1 . .
C C9G 1.0384(5) 0.0188(4) 0.1973(3) 0.054(3) Uani d U . G 1 . .
H H9G 1.004458 0.016761 0.177502 0.064000 Uiso calc U . R 1 . .
C C9H 1.0708(6) -0.0223(3) 0.2099(3) 0.058(3) Uani d U . DG 1 . .
C C9I 1.1205(5) -0.0193(3) 0.2388(3) 0.055(3) Uani d U . G 1 . .
H H9I 1.142559 -0.047407 0.247410 0.066000 Uiso calc U . R 1 . .
C C9J 1.1379(5) 0.0246(4) 0.2551(3) 0.053(3) Uani d U . G 1 . .
H H9J 1.171838 0.026657 0.274889 0.064000 Uiso calc U . R 1 . .
C C9K 1.0513(9) -0.0667(6) 0.1871(5) 0.064(3) Uani d U . D 1 . .
C C9L 1.0726(11) -0.1493(7) 0.1795(6) 0.083(5) Uani d U . D 1 . .
H H9L1 1.028772 -0.151216 0.169648 0.099000 Uiso calc U . R 1 . .
H H9L2 1.084533 -0.177592 0.195401 0.099000 Uiso calc U . R 1 . .
C C9M 1.1053(13) -0.1503(9) 0.1473(7) 0.098(6) Uani d U . D 1 . .
H H9M1 1.095229 -0.179845 0.133154 0.147000 Uiso calc U . R 1 . .
H H9M2 1.093006 -0.122617 0.131234 0.147000 Uiso calc U . R 1 . .
H H9M3 1.148752 -0.148986 0.156979 0.147000 Uiso calc U . R 1 . .
C C9N 1.1804(9) 0.2574(7) 0.1964(5) 0.055(3) Uani d U . D 1 . .
H H9N1 1.222841 0.267467 0.204110 0.066000 Uiso calc U . R 1 . .
H H9N2 1.155601 0.278870 0.208538 0.066000 Uiso calc U . R 1 . .
C C9O 1.1606(6) 0.2618(6) 0.1540(3) 0.062(3) Uani d U . G 1 . .
C C9P 1.0999(5) 0.2592(6) 0.1377(3) 0.063(3) Uani d U . G 1 . .
H H9P 1.070685 0.257708 0.152760 0.076000 Uiso calc U . R 1 . .
C C9Q 1.0819(5) 0.2589(6) 0.0994(4) 0.076(4) Uani d U . G 1 . .
H H9Q 1.040466 0.257138 0.088229 0.091000 Uiso calc U . R 1 . .
C C9R 1.1247(6) 0.2612(7) 0.0773(3) 0.085(4) Uani d U . DG 1 . .
C C9S 1.1853(6) 0.2638(7) 0.0936(3) 0.080(4) Uani d U . G 1 . .
H H9S 1.214526 0.265301 0.078528 0.096000 Uiso calc U . R 1 . .
C C9T 1.2033(4) 0.2641(6) 0.1319(3) 0.072(4) Uani d U . G 1 . .
H H9T 1.244746 0.265871 0.143059 0.086000 Uiso calc U . R 1 . .
C C9U 1.1029(8) 0.2571(12) 0.0366(5) 0.099(4) Uani d U . D 1 . .
C C9V 1.1344(11) 0.2473(13) -0.0222(5) 0.106(5) Uani d U . D 1 . .
H H9V1 1.113564 0.276682 -0.033010 0.127000 Uiso calc U . R 1 . .
H H9V2 1.106128 0.220155 -0.028513 0.127000 Uiso calc U . R 1 . .
C C9W 1.1884(12) 0.2388(13) -0.0390(7) 0.114(7) Uani d U . D 1 . .
H H9W1 1.175568 0.235643 -0.065931 0.171000 Uiso calc U . R 1 . .
H H9W2 1.216120 0.265903 -0.033311 0.171000 Uiso calc U . R 1 . .
H H9W3 1.208683 0.209367 -0.028814 0.171000 Uiso calc U . R 1 . .
C C5O 1.0505(12) 0.4197(12) 0.1728(7) 0.098(4) Uani d U P DG 0.5 B 1
C C5P 1.0057(12) 0.4301(12) 0.1922(7) 0.100(4) Uani d U P DG 0.5 B 1
H H5P 1.007298 0.416796 0.216095 0.120000 Uiso calc U P R 0.5 B 1
C C5Q 0.9584(12) 0.4601(13) 0.1767(9) 0.106(5) Uani d U P G 0.5 B 1
H H5Q 0.927833 0.467290 0.189929 0.127000 Uiso calc U P R 0.5 B 1
C C5R 0.9560(13) 0.4796(13) 0.1418(9) 0.111(4) Uani d U P DG 0.5 B 1
C C5S 1.0008(14) 0.4692(13) 0.1224(7) 0.109(4) Uani d U P G 0.5 B 1
H H5S 0.999195 0.482498 0.098509 0.131000 Uiso calc U P R 0.5 B 1
C C5T 1.0480(13) 0.4392(13) 0.1379(7) 0.105(4) Uani d U P DG 0.5 B 1
H H5T 1.078660 0.432004 0.124674 0.126000 Uiso calc U P R 0.5 B 1
C C5U 0.8991(16) 0.5025(17) 0.1220(8) 0.117(5) Uani d U P D 0.5 B 1
C C5V 0.8152(19) 0.5503(19) 0.1353(11) 0.116(6) Uani d U P D 0.5 B 1
H H5V1 0.782483 0.531222 0.120131 0.139000 Uiso calc U P R 0.5 B 1
H H5V2 0.825658 0.576702 0.119836 0.139000 Uiso calc U P R 0.5 B 1
C C5W 0.795(2) 0.5701(17) 0.1689(12) 0.102(9) Uani d U P D 0.5 B 1
H H5W1 0.760199 0.590636 0.160987 0.153000 Uiso calc U P R 0.5 B 1
H H5W2 0.785159 0.543680 0.183891 0.153000 Uiso calc U P R 0.5 B 1
H H5W3 0.828158 0.588973 0.183597 0.153000 Uiso calc U P R 0.5 B 1
O O5C 0.8904(16) 0.5187(15) 0.0912(8) 0.121(7) Uani d U P D 0.5 B 1
O O5D 0.8667(14) 0.5206(14) 0.1481(9) 0.118(5) Uani d U P D 0.5 B 1
C C5OB 1.0700(12) 0.4252(11) 0.1663(7) 0.098(4) Uani d U P DG 0.5 B 2
C C5PB 1.0879(13) 0.4370(12) 0.1336(7) 0.103(4) Uani d U P DG 0.5 B 2
H H5PB 1.123385 0.423411 0.128152 0.123000 Uiso calc U P R 0.5 B 2
C C5QB 1.0538(15) 0.4688(11) 0.1088(6) 0.108(5) Uani d U P G 0.5 B 2
H H5QB 1.066054 0.476860 0.086481 0.130000 Uiso calc U P R 0.5 B 2
C C5RB 1.0019(13) 0.4887(9) 0.1168(8) 0.111(4) Uani d U P DG 0.5 B 2
C C5SB 0.9840(13) 0.4769(11) 0.1495(9) 0.109(4) Uani d U P G 0.5 B 2
H H5SB 0.948527 0.490461 0.154958 0.131000 Uiso calc U P R 0.5 B 2
C C5TB 1.0181(13) 0.4451(12) 0.1743(8) 0.105(4) Uani d U P DG 0.5 B 2
H H5TB 1.005858 0.437012 0.196630 0.126000 Uiso calc U P R 0.5 B 2
C C5UB 0.9765(16) 0.5202(14) 0.0853(9) 0.118(5) Uani d U P D 0.5 B 2
C C5VB 0.906(3) 0.531(2) 0.1265(13) 0.120(5) Uani d U P D 0.5 B 2
H H5V3 0.944164 0.518511 0.141310 0.144000 Uiso calc U P R 0.5 B 2
H H5V4 0.881093 0.502347 0.119165 0.144000 Uiso calc U P R 0.5 B 2
C C5WB 0.877(3) 0.552(2) 0.1567(15) 0.125(7) Uani d U P D 0.5 B 2
H H5W4 0.875104 0.527048 0.175285 0.188000 Uiso calc U P R 0.5 B 2
H H5W5 0.900490 0.578965 0.168373 0.188000 Uiso calc U P R 0.5 B 2
H H5W6 0.836018 0.562442 0.145736 0.188000 Uiso calc U P R 0.5 B 2
O O5CB 1.0019(18) 0.5337(16) 0.0616(10) 0.139(9) Uani d U P D 0.5 B 2
O O5DB 0.9240(15) 0.5427(14) 0.0922(10) 0.122(5) Uani d U P D 0.5 B 2
C C41 0.9033(6) 0.8511(7) 0.4070(7) 0.083(5) Uani d U . D 1 . .
H H41A 0.908300 0.882667 0.419464 0.099000 Uiso calc U . R 1 . .
H H41B 0.895383 0.856599 0.379952 0.099000 Uiso calc U . R 1 . .
C C51 0.3885(11) 0.6263(8) 0.6160(6) 0.099(6) Uani d U . D 1 . .
H H51A 0.363769 0.635099 0.634146 0.118000 Uiso calc U . R 1 . .
H H51B 0.416375 0.600508 0.626933 0.118000 Uiso calc U . R 1 . .
C C61 0.1440(12) 0.9238(12) 0.4481(9) 0.068(7) Uani d U P D 0.5 . .
H H61A 0.165054 0.892851 0.447400 0.082000 Uiso calc U P R 0.5 . .
H H61B 0.128481 0.924896 0.471257 0.082000 Uiso calc U P R 0.5 . .
C C71 0.5404(19) 0.7989(7) 0.5404(8) 0.067(7) Uani d U P D 0.5 . .
H H71A 0.518896 0.782603 0.517753 0.080000 Uiso calc U P R 0.5 . .
H H71B 0.584033 0.796454 0.541095 0.080000 Uiso calc U P R 0.5 . .

loop_
_atom_site_aniso_label
_atom_site_aniso_U_11
_atom_site_aniso_U_22
_atom_site_aniso_U_33
_atom_site_aniso_U_12
_atom_site_aniso_U_13
_atom_site_aniso_U_23
Au1 0.0363(3) 0.0224(3) 0.0275(3) 0.0002(2) 0.0019(2) -0.0022(2)
Au2 0.0403(3) 0.0259(3) 0.0328(3) -0.0001(2) 0.0055(3) -0.0012(2)
Au3 0.0419(4) 0.0247(3) 0.0308(3) -0.0008(2) 0.0014(3) -0.0041(2)
Au4 0.0425(3) 0.0258(3) 0.0276(3) -0.0016(2) 0.0009(2) -0.0012(2)
Au5 0.0400(3) 0.0277(3) 0.0316(3) 0.0038(2) 0.0045(3) -0.0044(2)
Au6 0.0437(4) 0.0233(3) 0.0337(3) 0.0011(2) 0.0010(3) -0.0015(2)
Au7 0.0362(3) 0.0262(3) 0.0326(3) 0.0013(2) 0.0014(2) -0.0035(2)
Au8 0.0411(3) 0.0270(3) 0.0271(3) 0.0024(2) 0.0032(2) -0.0017(2)
Au9 0.0417(3) 0.0260(3) 0.0313(3) -0.0048(2) 0.0036(3) -0.0014(2)
Au10 0.0382(3) 0.0237(3) 0.0293(3) -0.0011(2) 0.0022(2) -0.0038(2)
Au11 0.0399(3) 0.0234(3) 0.0300(3) 0.0015(2) 0.0032(2) -0.0016(2)
Au12 0.0364(3) 0.0277(3) 0.0298(3) -0.0010(2) 0.0014(2) -0.0030(2)
Au13 0.0385(3) 0.0277(3) 0.0297(3) -0.0009(2) 0.0042(2) -0.0039(2)
Cl1 0.060(3) 0.034(2) 0.047(2) -0.0019(19) 0.018(2) 0.0051(17)
Cl2 0.073(3) 0.036(2) 0.034(2) -0.012(2) 0.006(2) -0.0113(17)
Cl3 0.049(2) 0.042(2) 0.0303(19) 0.0016(18) 0.0013(17) 0.0055(16)
Cl40 0.091(4) 0.088(4) 0.085(4) -0.026(3) 0.020(3) -0.021(3)
Cl42 0.079(4) 0.100(5) 0.089(4) -0.028(3) -0.006(3) 0.032(4)
Cl50 0.094(5) 0.083(4) 0.103(5) -0.004(4) 0.027(4) 0.013(4)
Cl52 0.100(5) 0.113(6) 0.113(6) -0.015(4) 0.031(4) -0.021(5)
Cl60 0.051(5) 0.055(5) 0.062(6) 0.004(4) 0.023(4) 0.014(4)
Cl62 0.064(6) 0.049(5) 0.055(5) 0.003(4) 0.008(4) 0.002(4)
Cl70 0.042(5) 0.062(6) 0.057(5) 0.002(4) -0.008(4) 0.006(4)
Cl72 0.078(8) 0.064(6) 0.096(8) 0.017(5) 0.032(6) 0.018(6)
P20 0.053(3) 0.033(2) 0.065(3) 0.0105(19) 0.000(2) -0.004(2)
P30 0.076(3) 0.047(3) 0.080(3) -0.010(2) 0.027(3) 0.009(2)
F21 0.063(6) 0.046(5) 0.070(5) 0.014(4) 0.009(4) 0.003(4)
F22 0.080(7) 0.047(5) 0.076(6) 0.012(4) 0.002(5) -0.006(4)
F23 0.064(5) 0.074(6) 0.080(7) 0.001(4) 0.002(4) 0.006(5)
F24 0.074(6) 0.046(5) 0.072(6) 0.013(4) -0.012(5) -0.006(4)
F25 0.090(7) 0.050(5) 0.075(6) 0.021(5) -0.011(5) -0.010(4)
F26 0.072(5) 0.088(7) 0.100(7) 0.011(5) 0.010(5) 0.006(6)
F31 0.090(6) 0.061(6) 0.095(7) -0.016(5) 0.014(5) 0.024(5)
F32 0.089(7) 0.051(6) 0.096(6) -0.012(5) 0.023(5) 0.016(5)
F33 0.098(7) 0.064(6) 0.083(7) -0.001(5) 0.025(5) 0.009(5)
F34 0.082(7) 0.079(7) 0.078(6) -0.009(5) 0.023(5) 0.011(5)
F35 0.083(6) 0.069(6) 0.098(8) -0.013(5) 0.021(5) 0.003(5)
F36 0.101(8) 0.090(7) 0.113(8) 0.004(6) 0.038(6) -0.002(6)
O1A 0.149(11) 0.110(11) 0.085(10) -0.034(9) 0.045(8) 0.011(8)
O1B 0.126(9) 0.094(8) 0.058(6) -0.008(7) 0.021(6) 0.014(5)
O1C 0.060(6) 0.053(7) 0.100(10) -0.012(5) 0.019(6) -0.021(7)
O1D 0.064(6) 0.052(5) 0.062(6) -0.001(4) 0.009(5) -0.021(5)
O2A 0.108(8) 0.098(11) 0.085(9) 0.040(8) -0.035(7) -0.007(8)
O2B 0.123(9) 0.127(10) 0.076(7) 0.051(8) -0.022(6) -0.001(7)
O2C 0.074(9) 0.065(7) 0.110(9) -0.018(6) 0.037(7) -0.028(6)
O2D 0.082(8) 0.079(7) 0.088(6) -0.012(6) 0.017(6) -0.027(5)
O3A 0.144(12) 0.118(12) 0.134(12) -0.016(10) 0.020(9) 0.045(10)
O3B 0.124(8) 0.118(10) 0.132(10) -0.026(7) 0.031(7) 0.032(8)
O3C 0.053(6) 0.041(6) 0.041(5) 0.000(5) -0.004(4) -0.002(4)
O3D 0.050(6) 0.038(4) 0.052(5) -0.001(4) 0.002(4) -0.001(4)
O4A 0.109(10) 0.089(10) 0.068(7) -0.002(8) 0.017(7) 0.018(7)
O4B 0.080(7) 0.053(6) 0.054(6) -0.007(5) -0.018(5) 0.003(5)
O4C 0.066(7) 0.061(7) 0.053(6) 0.021(6) 0.003(5) -0.019(5)
O4D 0.065(6) 0.059(6) 0.045(5) 0.022(5) 0.001(4) -0.022(4)
O5A 0.063(6) 0.072(8) 0.083(9) -0.033(6) 0.016(6) -0.021(7)
O5B 0.077(7) 0.089(7) 0.100(8) -0.026(6) 0.021(6) -0.039(6)
O6A 0.052(6) 0.054(6) 0.037(5) 0.003(5) 0.001(5) -0.001(4)
O6B 0.061(6) 0.064(6) 0.035(5) 0.013(5) 0.003(4) -0.003(4)
O6C 0.048(7) 0.036(5) 0.088(9) 0.002(4) 0.013(6) 0.000(5)
O6D 0.048(5) 0.039(5) 0.079(7) -0.003(4) 0.011(5) -0.003(5)
O7A 0.079(8) 0.051(7) 0.069(7) -0.019(6) 0.013(6) -0.002(5)
O7B 0.072(7) 0.044(5) 0.072(6) -0.001(5) 0.007(5) -0.005(5)
O7C 0.108(9) 0.103(11) 0.055(7) 0.006(8) 0.009(6) -0.026(7)
O7D 0.094(7) 0.073(7) 0.046(6) -0.004(6) 0.003(5) -0.017(5)
O8A 0.128(11) 0.063(7) 0.069(8) -0.041(8) 0.005(7) -0.001(6)
O8B 0.083(7) 0.047(6) 0.055(5) -0.013(5) 0.000(5) -0.009(4)
O8C 0.100(9) 0.089(9) 0.083(9) -0.017(7) 0.045(7) -0.002(7)
O8D 0.092(8) 0.074(6) 0.071(7) -0.017(5) 0.027(6) 0.012(5)
O9A 0.067(8) 0.064(8) 0.078(7) 0.002(6) 0.009(6) -0.005(6)
O9B 0.084(7) 0.049(5) 0.092(7) 0.007(5) -0.002(6) -0.003(5)
O9C 0.091(8) 0.201(16) 0.087(10) -0.017(9) -0.002(7) 0.016(10)
O9D 0.088(8) 0.151(11) 0.065(6) -0.009(8) 0.007(5) 0.007(7)
N1A 0.056(5) 0.043(5) 0.048(5) 0.012(4) 0.015(4) 0.000(4)
N1B 0.041(5) 0.039(4) 0.042(5) 0.009(4) 0.006(4) -0.006(4)
N2A 0.049(5) 0.027(4) 0.059(6) 0.007(3) -0.003(4) 0.000(4)
N2B 0.047(4) 0.026(4) 0.062(6) 0.005(3) -0.006(4) 0.003(4)
N3A 0.046(5) 0.034(5) 0.047(4) 0.001(4) 0.001(3) -0.004(4)
N3B 0.042(5) 0.042(5) 0.043(4) -0.003(4) 0.000(3) -0.001(4)
N4A 0.053(5) 0.032(4) 0.033(4) 0.003(4) 0.000(4) -0.001(3)
N4B 0.044(5) 0.035(4) 0.033(4) 0.003(4) 0.005(4) -0.004(3)
N5A 0.052(5) 0.030(5) 0.040(4) -0.010(4) 0.008(4) 0.000(3)
N5B 0.069(6) 0.045(5) 0.042(4) -0.016(5) 0.007(4) 0.002(4)
N6A 0.039(5) 0.025(4) 0.034(4) -0.005(4) 0.003(3) -0.006(3)
N6B 0.047(5) 0.029(4) 0.037(4) -0.003(4) 0.004(4) -0.002(3)
N7A 0.049(5) 0.029(4) 0.056(6) 0.002(3) 0.003(4) -0.001(4)
N7B 0.047(4) 0.026(4) 0.044(5) 0.005(3) 0.002(4) -0.001(4)
N8A 0.033(4) 0.040(5) 0.039(4) -0.003(4) 0.001(3) -0.001(4)
N8B 0.033(4) 0.041(5) 0.044(4) -0.003(4) 0.002(3) -0.003(4)
N9A 0.054(5) 0.042(4) 0.046(5) 0.008(4) 0.015(4) -0.001(4)
N9B 0.058(6) 0.049(5) 0.047(5) 0.001(4) 0.017(4) -0.005(4)
C1A 0.047(5) 0.038(5) 0.043(5) 0.009(4) 0.008(4) -0.003(4)
C1B 0.054(6) 0.048(6) 0.051(6) 0.011(5) 0.014(5) -0.002(5)
C1C 0.047(6) 0.046(6) 0.047(6) 0.012(5) 0.010(5) -0.004(4)
C1D 0.068(7) 0.046(5) 0.054(6) 0.017(5) 0.020(5) 0.003(4)
C1E 0.068(7) 0.051(6) 0.053(5) 0.008(5) 0.020(5) 0.003(4)
C1F 0.076(7) 0.057(7) 0.058(6) 0.000(6) 0.018(5) 0.004(5)
C1G 0.087(8) 0.063(7) 0.059(6) -0.005(6) 0.022(5) 0.006(5)
C1H 0.097(7) 0.068(7) 0.058(5) -0.009(6) 0.021(5) 0.009(5)
C1I 0.091(8) 0.066(7) 0.055(6) -0.005(6) 0.019(5) 0.009(5)
C1J 0.075(7) 0.059(7) 0.054(6) -0.002(6) 0.020(5) 0.005(5)
C1K 0.118(8) 0.086(8) 0.061(6) -0.012(7) 0.026(5) 0.014(5)
C1L 0.126(11) 0.105(11) 0.056(7) -0.002(9) 0.019(7) 0.016(7)
C1M 0.128(16) 0.120(14) 0.059(10) -0.002(12) 0.013(10) 0.010(9)
C1N 0.037(6) 0.042(5) 0.044(5) 0.005(4) 0.003(5) -0.005(4)
C1O 0.039(5) 0.040(5) 0.044(6) 0.003(4) 0.004(4) -0.004(4)
C1P 0.042(5) 0.040(5) 0.047(6) 0.003(4) 0.004(5) -0.005(5)
C1Q 0.051(6) 0.044(5) 0.054(7) 0.000(4) 0.003(5) -0.009(5)
C1R 0.052(5) 0.044(5) 0.051(6) -0.003(4) 0.007(5) -0.011(4)
C1S 0.047(6) 0.045(5) 0.051(7) -0.003(4) 0.005(5) -0.009(5)
C1T 0.036(5) 0.042(5) 0.047(6) 0.002(4) 0.005(5) -0.007(5)
C1U 0.056(5) 0.047(5) 0.058(7) -0.006(4) 0.014(5) -0.016(5)
C1V 0.070(8) 0.053(6) 0.058(8) 0.000(6) 0.004(7) -0.018(5)
C1W 0.089(13) 0.067(10) 0.069(9) -0.008(9) 0.004(9) -0.006(8)
C2A 0.048(5) 0.023(4) 0.052(6) 0.005(3) -0.003(4) -0.001(4)
C2B 0.053(5) 0.026(5) 0.067(7) 0.009(4) -0.007(5) 0.001(5)
C2C 0.055(5) 0.025(5) 0.068(7) 0.009(4) -0.008(5) 0.002(5)
C2D 0.051(6) 0.032(5) 0.066(6) 0.008(4) -0.009(5) 0.000(5)
C2E 0.058(6) 0.045(6) 0.067(6) 0.013(5) -0.014(4) -0.004(5)
C2F 0.060(6) 0.056(7) 0.070(6) 0.017(6) -0.018(5) -0.005(6)
C2G 0.074(7) 0.068(8) 0.070(6) 0.026(6) -0.021(5) -0.005(6)
C2H 0.086(7) 0.081(7) 0.069(6) 0.033(6) -0.020(5) -0.006(5)
C2I 0.082(7) 0.073(8) 0.065(6) 0.029(6) -0.016(5) -0.006(6)
C2J 0.067(7) 0.062(7) 0.064(6) 0.023(6) -0.014(5) -0.003(5)
C2K 0.107(8) 0.103(9) 0.073(6) 0.042(7) -0.027(5) -0.006(6)
C2L 0.138(12) 0.131(12) 0.079(8) 0.054(10) -0.022(7) 0.000(8)
C2M 0.150(15) 0.131(17) 0.082(12) 0.054(13) -0.015(10) 0.004(12)
C2N 0.051(5) 0.037(5) 0.069(7) 0.001(4) -0.002(5) 0.004(5)
C2O 0.046(6) 0.043(5) 0.062(6) -0.003(4) 0.009(5) 0.001(4)
C2P 0.048(6) 0.049(6) 0.065(6) -0.006(5) 0.012(5) 0.002(5)
C2Q 0.052(7) 0.055(6) 0.067(6) -0.006(5) 0.017(5) -0.003(5)
C2R 0.055(6) 0.055(6) 0.071(6) -0.009(5) 0.020(5) -0.010(5)
C2S 0.053(7) 0.045(6) 0.067(6) -0.005(5) 0.018(5) -0.006(5)
C2T 0.052(6) 0.043(6) 0.061(6) -0.004(5) 0.013(5) -0.002(5)
C2U 0.064(7) 0.066(6) 0.088(6) -0.014(5) 0.022(6) -0.024(5)
C2V 0.097(10) 0.090(9) 0.096(8) -0.013(8) 0.008(8) -0.036(7)
C2W 0.138(17) 0.120(16) 0.099(10) -0.008(14) 0.012(10) -0.032(9)
C3A 0.045(5) 0.029(5) 0.042(5) 0.002(4) 0.001(4) -0.003(4)
C3B 0.042(5) 0.034(6) 0.050(5) -0.001(4) -0.001(4) 0.002(5)
C3C 0.040(5) 0.040(6) 0.050(5) -0.005(4) -0.002(4) 0.001(5)
C3D 0.053(6) 0.045(6) 0.049(5) 0.002(5) 0.005(4) -0.008(4)
C3E 0.061(6) 0.048(6) 0.055(6) 0.000(5) 0.011(5) -0.007(5)
C3F 0.062(6) 0.053(7) 0.062(7) -0.004(5) 0.014(5) -0.004(6)
C3G 0.073(7) 0.066(7) 0.075(8) -0.011(6) 0.017(6) 0.003(6)
C3H 0.090(7) 0.071(7) 0.085(7) -0.007(5) 0.016(6) 0.009(6)
C3I 0.084(7) 0.061(7) 0.070(7) -0.004(6) 0.008(6) 0.002(6)
C3J 0.071(7) 0.052(6) 0.060(7) 0.002(5) 0.005(6) -0.006(5)
C3K 0.117(8) 0.096(8) 0.111(9) -0.017(7) 0.026(7) 0.024(7)
C3L 0.134(11) 0.134(12) 0.145(13) -0.033(10) 0.034(9) 0.035(10)
C3M 0.143(13) 0.17(2) 0.173(19) -0.044(12) 0.022(12) 0.042(17)
C3N 0.044(5) 0.045(6) 0.036(5) -0.002(5) 0.000(4) 0.002(4)
C3O 0.039(6) 0.047(5) 0.035(4) -0.004(4) 0.000(4) 0.004(4)
C3P 0.045(6) 0.045(5) 0.034(5) -0.002(5) 0.001(4) 0.002(4)
C3Q 0.044(6) 0.043(5) 0.031(5) -0.004(4) 0.002(5) 0.002(4)
C3R 0.041(6) 0.042(5) 0.034(4) -0.001(4) 0.002(4) 0.004(3)
C3S 0.043(6) 0.045(5) 0.036(5) -0.003(5) 0.002(4) 0.004(4)
C3T 0.040(6) 0.048(5) 0.036(5) -0.004(5) 0.003(5) 0.004(4)
C3U 0.044(6) 0.042(5) 0.039(5) -0.003(4) 0.001(4) -0.001(4)
C3V 0.053(7) 0.036(6) 0.062(7) 0.000(5) 0.002(6) -0.006(5)
C3W 0.060(10) 0.040(7) 0.081(12) 0.004(7) 0.002(9) -0.001(7)
C4A 0.047(6) 0.031(4) 0.035(5) 0.006(4) 0.003(4) -0.003(3)
C4B 0.056(7) 0.037(5) 0.036(5) 0.000(5) -0.001(4) 0.000(4)
C4C 0.047(6) 0.037(5) 0.034(5) 0.000(5) 0.002(4) -0.001(4)
C4D 0.064(7) 0.038(5) 0.044(5) -0.002(4) 0.003(5) -0.006(4)
C4E 0.066(6) 0.043(5) 0.046(5) -0.004(4) 0.005(5) -0.002(4)
C4F 0.065(7) 0.054(6) 0.051(6) -0.005(5) 0.007(5) -0.001(5)
C4G 0.067(7) 0.052(6) 0.049(6) -0.009(5) 0.004(5) -0.002(5)
C4H 0.067(6) 0.049(5) 0.046(5) -0.010(5) 0.001(5) -0.001(4)
C4I 0.068(7) 0.044(6) 0.048(6) -0.007(5) 0.003(5) -0.001(5)
C4J 0.065(7) 0.045(6) 0.045(6) -0.005(5) 0.006(5) -0.001(5)
C4K 0.079(7) 0.057(6) 0.054(6) -0.009(5) -0.003(5) 0.009(5)
C4L 0.096(9) 0.059(7) 0.060(8) -0.004(7) -0.021(7) 0.007(6)
C4M 0.123(13) 0.070(11) 0.084(13) 0.014(10) -0.003(10) 0.016(10)
C4N 0.044(6) 0.034(5) 0.038(5) 0.002(4) 0.003(4) -0.006(4)
C4O 0.049(5) 0.037(5) 0.037(5) 0.004(4) 0.006(4) -0.006(4)
C4P 0.054(6) 0.038(6) 0.036(5) 0.009(5) 0.003(4) -0.010(5)
C4Q 0.056(6) 0.041(6) 0.035(5) 0.011(5) 0.001(4) -0.014(4)
C4R 0.057(5) 0.046(5) 0.036(5) 0.010(5) 0.000(4) -0.015(4)
C4S 0.060(6) 0.057(7) 0.039(5) 0.015(5) 0.000(5) -0.018(5)
C4T 0.058(6) 0.053(6) 0.036(5) 0.014(5) 0.001(4) -0.014(5)
C4U 0.058(6) 0.048(6) 0.044(5) 0.010(5) 0.001(4) -0.018(4)
C4V 0.071(8) 0.067(8) 0.056(7) 0.023(6) 0.009(6) -0.024(6)
C4W 0.073(9) 0.085(12) 0.062(11) 0.023(8) 0.010(8) -0.011(9)
C5A 0.050(6) 0.030(5) 0.040(5) -0.008(4) 0.005(4) -0.003(4)
C5B 0.060(6) 0.036(5) 0.044(5) -0.013(5) 0.007(5) 0.002(4)
C5C 0.064(7) 0.042(6) 0.045(5) -0.013(5) 0.008(5) 0.003(4)
C5D 0.059(6) 0.045(6) 0.043(5) -0.016(5) 0.009(4) 0.001(4)
C5E 0.060(6) 0.050(5) 0.051(6) -0.018(5) 0.009(5) -0.002(5)
C5F 0.059(6) 0.051(6) 0.056(7) -0.019(5) 0.011(5) -0.004(5)
C5G 0.059(6) 0.055(6) 0.062(7) -0.022(5) 0.015(5) -0.006(5)
C5H 0.059(5) 0.063(6) 0.065(6) -0.025(5) 0.017(5) -0.010(5)
C5I 0.056(6) 0.061(6) 0.061(7) -0.023(5) 0.016(5) -0.009(5)
C5J 0.062(6) 0.058(6) 0.058(7) -0.019(5) 0.010(5) -0.005(6)
C5K 0.067(6) 0.075(7) 0.084(7) -0.029(5) 0.018(5) -0.023(6)
C5L 0.087(10) 0.096(9) 0.108(10) -0.029(8) 0.018(8) -0.041(8)
C5M 0.110(15) 0.118(15) 0.112(11) -0.039(13) 0.008(10) -0.033(10)
C5N 0.099(7) 0.076(7) 0.057(6) -0.030(6) -0.003(5) 0.007(5)
C6A 0.044(5) 0.028(4) 0.035(4) -0.003(4) 0.004(4) -0.004(4)
C6B 0.053(6) 0.025(5) 0.038(5) -0.007(4) 0.004(4) -0.005(4)
C6C 0.049(6) 0.029(5) 0.037(5) -0.007(4) 0.004(4) -0.005(4)
C6D 0.031(5) 0.025(5) 0.034(4) -0.003(4) 0.000(4) 0.000(4)
C6E 0.037(5) 0.031(5) 0.037(4) -0.004(4) 0.003(4) 0.000(4)
C6F 0.043(6) 0.044(6) 0.032(5) 0.003(5) 0.002(4) -0.001(4)
C6G 0.043(6) 0.046(6) 0.032(5) 0.004(5) -0.002(4) -0.001(4)
C6H 0.046(5) 0.043(5) 0.039(4) 0.002(4) 0.003(4) -0.002(4)
C6I 0.047(6) 0.039(6) 0.040(5) 0.005(5) 0.007(4) -0.002(4)
C6J 0.047(6) 0.035(6) 0.039(5) 0.004(5) 0.005(4) 0.000(4)
C6K 0.051(6) 0.053(6) 0.037(5) 0.003(5) 0.003(4) -0.002(4)
C6L 0.070(8) 0.069(8) 0.037(6) 0.014(7) 0.005(5) -0.003(5)
C6M 0.091(13) 0.083(10) 0.044(9) 0.030(10) 0.003(9) -0.010(8)
C6N 0.051(5) 0.027(5) 0.042(5) -0.003(4) 0.009(4) -0.001(4)
C6O 0.050(5) 0.027(5) 0.041(5) -0.003(4) 0.010(4) -0.002(4)
C6P 0.049(5) 0.029(5) 0.045(6) -0.002(4) 0.009(5) -0.002(4)
C6Q 0.048(5) 0.029(5) 0.047(6) -0.003(4) 0.012(4) 0.002(5)
C6R 0.048(5) 0.029(5) 0.052(6) -0.003(4) 0.011(4) 0.003(4)
C6S 0.050(5) 0.031(5) 0.051(6) -0.004(4) 0.010(5) 0.002(5)
C6T 0.050(5) 0.029(5) 0.045(6) -0.003(4) 0.008(5) -0.003(5)
C6U 0.047(5) 0.034(5) 0.065(7) -0.001(4) 0.011(4) 0.004(5)
C6V 0.048(6) 0.052(8) 0.095(9) -0.003(5) 0.012(6) -0.005(7)
C6W 0.063(10) 0.063(12) 0.107(11) -0.007(9) 0.027(8) -0.014(9)
C7A 0.044(5) 0.027(4) 0.040(6) 0.003(3) 0.004(4) -0.003(4)
C7B 0.051(5) 0.031(5) 0.062(7) 0.001(4) -0.002(5) 0.002(5)
C7C 0.047(5) 0.026(5) 0.052(6) 0.004(4) 0.000(5) -0.001(4)
C7D 0.051(5) 0.034(5) 0.065(7) 0.000(4) 0.003(5) 0.002(5)
C7E 0.057(6) 0.036(5) 0.057(6) -0.003(4) 0.001(5) 0.006(4)
C7F 0.060(7) 0.040(5) 0.058(6) -0.002(5) 0.002(5) 0.006(4)
C7G 0.067(7) 0.044(5) 0.057(6) -0.005(5) 0.003(5) 0.005(5)
C7H 0.061(6) 0.042(5) 0.054(6) -0.006(4) 0.000(5) 0.003(4)
C7I 0.066(7) 0.039(5) 0.055(6) -0.007(5) 0.003(5) 0.002(4)
C7J 0.065(7) 0.040(5) 0.056(6) -0.004(5) 0.003(5) 0.003(4)
C7K 0.063(7) 0.042(5) 0.065(6) -0.008(5) 0.006(5) 0.000(4)
C7L 0.079(9) 0.048(6) 0.088(9) -0.002(6) 0.007(7) -0.012(6)
C7M 0.099(14) 0.071(11) 0.103(11) -0.002(10) 0.021(10) -0.021(9)
C7N 0.051(5) 0.026(5) 0.048(5) 0.002(4) 0.007(4) -0.002(4)
C7O 0.056(5) 0.032(5) 0.048(5) 0.000(4) 0.006(4) -0.004(4)
C7P 0.061(6) 0.039(6) 0.053(5) -0.002(5) 0.011(5) -0.011(5)
C7Q 0.070(6) 0.047(7) 0.052(6) -0.005(5) 0.010(5) -0.014(5)
C7R 0.070(6) 0.056(6) 0.048(5) -0.002(5) 0.009(4) -0.012(4)
C7S 0.065(6) 0.050(7) 0.048(5) 0.000(5) 0.005(5) -0.008(5)
C7T 0.058(6) 0.042(6) 0.048(5) 0.005(5) 0.005(5) -0.006(5)
C7U 0.088(7) 0.068(7) 0.050(5) -0.006(6) 0.006(5) -0.016(5)
C7V 0.102(9) 0.080(10) 0.049(7) -0.008(8) -0.004(7) -0.020(7)
C7W 0.122(11) 0.146(17) 0.070(12) 0.020(11) -0.018(9) -0.048(12)
C8A 0.033(5) 0.036(5) 0.039(5) -0.002(4) 0.000(4) -0.003(4)
C8B 0.033(5) 0.044(6) 0.046(5) -0.001(4) 0.000(4) 0.000(5)
C8C 0.034(5) 0.046(6) 0.048(5) 0.001(4) 0.000(4) -0.002(5)
C8D 0.040(5) 0.040(5) 0.037(5) 0.000(4) 0.002(4) -0.001(4)
C8E 0.052(6) 0.039(5) 0.037(5) -0.002(4) -0.001(4) -0.001(4)
C8F 0.068(7) 0.046(5) 0.043(5) -0.012(5) -0.001(5) 0.002(4)
C8G 0.072(7) 0.044(6) 0.049(5) -0.014(5) 0.003(5) 0.001(4)
C8H 0.074(6) 0.042(5) 0.046(5) -0.013(5) 0.004(5) -0.003(4)
C8I 0.065(7) 0.041(5) 0.043(5) -0.007(5) 0.004(5) -0.005(4)
C8J 0.061(7) 0.040(6) 0.038(5) -0.004(5) -0.001(5) 0.000(4)
C8K 0.082(7) 0.046(6) 0.057(5) -0.017(5) 0.004(5) -0.007(4)
C8L 0.093(9) 0.055(8) 0.065(7) -0.019(7) -0.002(7) -0.010(6)
C8M 0.102(14) 0.050(10) 0.066(8) -0.019(10) -0.003(8) -0.009(7)
C8N 0.038(6) 0.040(5) 0.047(5) -0.006(5) 0.003(4) -0.004(4)
C8O 0.043(5) 0.037(5) 0.045(5) -0.009(4) 0.006(4) -0.009(4)
C8P 0.048(6) 0.041(5) 0.044(6) -0.007(5) 0.007(5) -0.007(4)
C8Q 0.053(6) 0.045(6) 0.046(6) -0.010(5) 0.008(5) -0.005(5)
C8R 0.060(6) 0.051(5) 0.050(5) -0.013(5) 0.017(5) -0.006(4)
C8S 0.060(7) 0.050(5) 0.052(6) -0.011(5) 0.019(5) -0.008(5)
C8T 0.054(6) 0.045(6) 0.051(6) -0.007(5) 0.014(5) -0.006(5)
C8U 0.079(7) 0.066(6) 0.059(6) -0.021(5) 0.023(5) 0.000(5)
C8V 0.108(10) 0.088(9) 0.084(9) -0.019(8) 0.030(8) 0.023(7)
C8W 0.129(14) 0.121(14) 0.116(14) 0.000(11) 0.037(11) 0.046(12)
C9A 0.055(6) 0.042(5) 0.043(5) 0.003(4) 0.013(5) -0.004(4)
C9B 0.059(6) 0.046(5) 0.053(6) 0.006(5) 0.020(5) -0.006(5)
C9C 0.061(6) 0.049(5) 0.051(6) 0.004(5) 0.020(5) -0.006(5)
C9D 0.056(6) 0.046(5) 0.048(6) 0.011(4) 0.014(5) 0.004(4)
C9E 0.055(6) 0.043(5) 0.050(6) 0.010(4) 0.018(5) 0.005(4)
C9F 0.056(6) 0.045(5) 0.054(6) 0.012(5) 0.015(5) 0.005(5)
C9G 0.056(6) 0.048(5) 0.059(6) 0.010(5) 0.015(5) 0.001(5)
C9H 0.059(6) 0.045(5) 0.070(6) 0.008(4) 0.010(5) 0.004(4)
C9I 0.053(6) 0.044(5) 0.067(7) 0.011(5) 0.013(5) 0.008(5)
C9J 0.054(6) 0.046(5) 0.062(7) 0.011(5) 0.015(5) 0.008(5)
C9K 0.067(7) 0.045(5) 0.078(7) 0.005(5) 0.010(5) -0.001(5)
C9L 0.093(10) 0.051(7) 0.094(9) 0.011(7) -0.005(8) -0.004(6)
C9M 0.117(15) 0.066(12) 0.106(12) 0.007(11) 0.012(10) -0.012(10)
C9N 0.059(7) 0.057(6) 0.054(6) -0.001(5) 0.018(5) -0.001(5)
C9O 0.054(6) 0.081(7) 0.054(5) -0.006(5) 0.016(4) 0.006(5)
C9P 0.051(6) 0.083(8) 0.057(6) -0.005(6) 0.015(5) 0.006(6)
C9Q 0.060(7) 0.105(9) 0.061(6) -0.007(7) 0.011(5) 0.006(6)
C9R 0.065(6) 0.126(9) 0.063(6) -0.008(6) 0.012(5) 0.010(6)
C9S 0.061(7) 0.123(9) 0.058(6) -0.008(7) 0.015(5) 0.009(6)
C9T 0.055(6) 0.107(9) 0.056(6) -0.006(6) 0.016(5) 0.008(6)
C9U 0.083(7) 0.147(10) 0.065(6) -0.009(7) 0.008(5) 0.008(6)
C9V 0.094(10) 0.154(13) 0.066(8) -0.007(10) 0.007(7) 0.008(8)
C9W 0.098(13) 0.165(19) 0.078(12) -0.004(13) 0.014(10) 0.010(12)
C5O 0.112(8) 0.094(8) 0.078(7) -0.023(7) -0.003(6) 0.020(6)
C5P 0.114(8) 0.096(9) 0.081(7) -0.021(7) 0.000(6) 0.021(7)
C5Q 0.118(9) 0.102(9) 0.088(7) -0.018(7) 0.000(7) 0.024(7)
C5R 0.124(8) 0.108(8) 0.093(7) -0.018(7) 0.001(6) 0.027(6)
C5S 0.123(8) 0.107(8) 0.089(7) -0.018(7) 0.000(6) 0.028(6)
C5T 0.119(8) 0.103(8) 0.084(7) -0.020(7) -0.001(6) 0.025(6)
C5U 0.128(9) 0.112(9) 0.101(8) -0.017(8) 0.003(7) 0.032(8)
C5V 0.129(11) 0.108(12) 0.104(11) -0.018(10) 0.008(9) 0.034(10)
C5W 0.118(15) 0.088(14) 0.094(13) -0.016(12) 0.007(11) 0.043(11)
O5C 0.133(13) 0.116(13) 0.103(9) -0.022(11) 0.002(9) 0.033(9)
O5D 0.131(10) 0.111(10) 0.105(9) -0.017(8) 0.005(8) 0.032(8)
C5OB 0.114(8) 0.094(8) 0.077(6) -0.023(7) -0.004(6) 0.021(6)
C5PB 0.117(9) 0.101(9) 0.080(7) -0.022(7) -0.002(7) 0.024(7)
C5QB 0.122(9) 0.106(9) 0.087(7) -0.019(8) -0.002(7) 0.026(7)
C5RB 0.124(8) 0.108(8) 0.091(7) -0.017(7) 0.000(6) 0.026(6)
C5SB 0.122(8) 0.106(8) 0.090(7) -0.017(7) -0.001(6) 0.026(6)
C5TB 0.118(8) 0.102(8) 0.085(7) -0.019(7) 0.000(6) 0.024(6)
C5UB 0.131(9) 0.115(9) 0.099(8) -0.015(8) 0.000(7) 0.031(7)
C5VB 0.132(9) 0.114(9) 0.104(8) -0.017(8) 0.002(7) 0.030(8)
C5WB 0.141(14) 0.116(14) 0.111(11) -0.016(13) 0.008(10) 0.032(11)
O5CB 0.151(15) 0.143(18) 0.116(12) -0.008(14) 0.014(11) 0.046(12)
O5DB 0.133(9) 0.117(10) 0.106(8) -0.015(8) 0.002(7) 0.032(8)
C41 0.082(9) 0.074(9) 0.092(11) -0.031(9) 0.019(8) -0.004(9)
C51 0.103(10) 0.092(10) 0.107(11) -0.015(10) 0.036(9) 0.001(8)
C61 0.072(11) 0.061(12) 0.068(11) 0.005(11) 0.004(11) 0.010(9)
C71 0.058(12) 0.062(12) 0.075(12) 0.005(9) 0.002(10) 0.004(9)

loop_
_atom_type_symbol
_atom_type_description
_atom_type_scat_dispersion_real
_atom_type_scat_dispersion_imag
_atom_type_scat_source
C C 0.0033 0.0016 'International Tables Vol C Tables 4.2.6.8 and 6.1.1.4'
H H 0.0000 0.0000 'International Tables Vol C Tables 4.2.6.8 and 6.1.1.4'
Au Au -2.0133 8.8022 'International Tables Vol C Tables 4.2.6.8 and 6.1.1.4'
Cl Cl 0.1484 0.1585 'International Tables Vol C Tables 4.2.6.8 and 6.1.1.4'
F F 0.0171 0.0103 'International Tables Vol C Tables 4.2.6.8 and 6.1.1.4'
N N 0.0061 0.0033 'International Tables Vol C Tables 4.2.6.8 and 6.1.1.4'
O O 0.0106 0.0060 'International Tables Vol C Tables 4.2.6.8 and 6.1.1.4'
P P 0.1023 0.0942 'International Tables Vol C Tables 4.2.6.8 and 6.1.1.4'

loop_
_geom_angle_atom_site_label_1
_geom_angle_atom_site_label_2
_geom_angle_atom_site_label_3
_geom_angle_site_symmetry_1
_geom_angle_site_symmetry_3
_geom_angle
_geom_angle_publ_flag
Au3 Au1 Au4 . . 114.54(3) ?
Au3 Au1 Au2 . . 116.63(3) ?
Au4 Au1 Au2 . . 117.44(3) ?
Au3 Au1 Au11 . . 116.75(3) ?
Au4 Au1 Au11 . . 119.41(3) ?
Au2 Au1 Au11 . . 62.25(2) ?
Au3 Au1 Au10 . . 177.01(3) ?
Au4 Au1 Au10 . . 64.24(2) ?
Au2 Au1 Au10 . . 62.76(2) ?
Au11 Au1 Au10 . . 65.80(2) ?
Au3 Au1 Au12 . . 63.95(2) ?
Au4 Au1 Au12 . . 116.39(3) ?
Au2 Au1 Au12 . . 116.92(3) ?
Au11 Au1 Au12 . . 64.18(2) ?
Au10 Au1 Au12 . . 119.02(3) ?
Au3 Au1 Au9 . . 64.35(2) ?
Au4 Au1 Au9 . . 62.18(2) ?
Au2 Au1 Au9 . . 178.85(3) ?
Au11 Au1 Au9 . . 116.87(3) ?
Au10 Au1 Au9 . . 116.30(3) ?
Au12 Au1 Au9 . . 62.79(2) ?
Au3 Au1 Au13 . . 118.92(3) ?
Au4 Au1 Au13 . . 64.19(2) ?
Au2 Au1 Au13 . . 114.81(3) ?
Au11 Au1 Au13 . . 64.10(2) ?
Au10 Au1 Au13 . . 63.33(2) ?
Au12 Au1 Au13 . . 64.84(2) ?
Au9 Au1 Au13 . . 64.04(2) ?
Au3 Au1 Au7 . . 114.40(3) ?
Au4 Au1 Au7 . . 64.32(2) ?
Au2 Au1 Au7 . . 63.36(2) ?
Au11 Au1 Au7 . . 116.96(3) ?
Au10 Au1 Au7 . . 62.62(2) ?
Au12 Au1 Au7 . . 178.33(3) ?
Au9 Au1 Au7 . . 116.96(3) ?
Au13 Au1 Au7 . . 116.66(3) ?
Au3 Au1 Au8 . . 62.25(2) ?
Au4 Au1 Au8 . . 176.65(3) ?
Au2 Au1 Au8 . . 64.55(2) ?
Au11 Au1 Au8 . . 63.79(2) ?
Au10 Au1 Au8 . . 118.91(3) ?
Au12 Au1 Au8 . . 63.57(2) ?
Au9 Au1 Au8 . . 115.89(3) ?
Au13 Au1 Au8 . . 117.86(3) ?
Au7 Au1 Au8 . . 115.63(3) ?
Au3 Au1 Au5 . . 62.57(2) ?
Au4 Au1 Au5 . . 115.50(3) ?
Au2 Au1 Au5 . . 63.91(2) ?
Au11 Au1 Au5 . . 115.35(3) ?
Au10 Au1 Au5 . . 115.18(3) ?
Au12 Au1 Au5 . . 116.32(3) ?
Au9 Au1 Au5 . . 117.24(3) ?
Au13 Au1 Au5 . . 178.50(3) ?
Au7 Au1 Au5 . . 62.20(2) ?
Au8 Au1 Au5 . . 62.52(2) ?
Au3 Au1 Au6 . . 61.97(2) ?
Au4 Au1 Au6 . . 62.38(2) ?
Au2 Au1 Au6 . . 116.90(3) ?
Au11 Au1 Au6 . . 178.18(3) ?
Au10 Au1 Au6 . . 115.44(3) ?
Au12 Au1 Au6 . . 115.58(3) ?
Au9 Au1 Au6 . . 64.01(2) ?
Au13 Au1 Au6 . . 117.56(3) ?
Au7 Au1 Au6 . . 63.23(2) ?
Au8 Au1 Au6 . . 114.43(3) ?
Au5 Au1 Au6 . . 63.01(2) ?
Cl1 Au2 Au1 . . 171.90(12) ?
Cl1 Au2 Au11 . . 114.12(11) ?
Au1 Au2 Au11 . . 59.00(2) ?
Cl1 Au2 Au10 . . 123.47(11) ?
Au1 Au2 Au10 . . 58.79(2) ?
Au11 Au2 Au10 . . 63.24(2) ?
Cl1 Au2 Au7 . . 129.36(12) ?
Au1 Au2 Au7 . . 58.75(2) ?
Au11 Au2 Au7 . . 110.26(3) ?
Au10 Au2 Au7 . . 59.80(2) ?
Cl1 Au2 Au5 . . 123.81(11) ?
Au1 Au2 Au5 . . 58.58(2) ?
Au11 Au2 Au5 . . 108.30(3) ?
Au10 Au2 Au5 . . 107.63(3) ?
Au7 Au2 Au5 . . 58.99(2) ?
Cl1 Au2 Au8 . . 115.45(11) ?
Au1 Au2 Au8 . . 58.15(2) ?
Au11 Au2 Au8 . . 60.53(2) ?
Au10 Au2 Au8 . . 110.00(3) ?
Au7 Au2 Au8 . . 106.78(2) ?
Au5 Au2 Au8 . . 58.76(2) ?
Cl2 Au3 Au1 . . 176.98(12) ?
Cl2 Au3 Au6 . . 120.56(12) ?
Au1 Au3 Au6 . . 59.91(2) ?
Cl2 Au3 Au8 . . 121.77(11) ?
Au1 Au3 Au8 . . 59.52(2) ?
Au6 Au3 Au8 . . 110.44(3) ?
Cl2 Au3 Au5 . . 123.52(12) ?
Au1 Au3 Au5 . . 59.47(2) ?
Au6 Au3 Au5 . . 61.28(2) ?
Au8 Au3 Au5 . . 60.59(2) ?
Cl2 Au3 Au12 . . 119.39(13) ?
Au1 Au3 Au12 . . 58.41(2) ?
Au6 Au3 Au12 . . 109.28(2) ?
Au8 Au3 Au12 . . 60.80(2) ?
Au5 Au3 Au12 . . 109.14(2) ?
Cl2 Au3 Au9 . . 119.02(11) ?
Au1 Au3 Au9 . . 58.27(2) ?
Au6 Au3 Au9 . . 61.25(2) ?
Au8 Au3 Au9 . . 108.64(2) ?
Au5 Au3 Au9 . . 109.54(2) ?
Au12 Au3 Au9 . . 59.03(2) ?
Cl3 Au4 Au1 . . 177.72(11) ?
Cl3 Au4 Au9 . . 121.90(11) ?
Au1 Au4 Au9 . . 59.32(2) ?
Cl3 Au4 Au6 . . 118.87(10) ?
Au1 Au4 Au6 . . 59.63(2) ?
Au9 Au4 Au6 . . 62.09(2) ?
Cl3 Au4 Au10 . . 121.91(10) ?
Au1 Au4 Au10 . . 58.18(2) ?
Au9 Au4 Au10 . . 108.88(2) ?
Au6 Au4 Au10 . . 108.26(3) ?
Cl3 Au4 Au13 . . 123.82(11) ?
Au1 Au4 Au13 . . 58.37(2) ?
Au9 Au4 Au13 . . 61.10(2) ?
Au6 Au4 Au13 . . 110.30(2) ?
Au10 Au4 Au13 . . 59.45(2) ?
Cl3 Au4 Au7 . . 119.49(11) ?
Au1 Au4 Au7 . . 58.40(2) ?
Au9 Au4 Au7 . . 109.58(3) ?
Au6 Au4 Au7 . . 60.37(2) ?
Au10 Au4 Au7 . . 58.78(2) ?
Au13 Au4 Au7 . . 107.15(2) ?
C1A Au5 Au1 . . 173.1(4) ?
C1A Au5 Au3 . . 127.4(5) ?
Au1 Au5 Au3 . . 57.96(2) ?
C1A Au5 Au7 . . 119.1(5) ?
Au1 Au5 Au7 . . 58.78(2) ?
Au3 Au5 Au7 . . 107.75(3) ?
C1A Au5 Au8 . . 119.0(4) ?
Au1 Au5 Au8 . . 58.62(2) ?
Au3 Au5 Au8 . . 59.41(2) ?
Au7 Au5 Au8 . . 109.44(2) ?
C1A Au5 Au6 . . 127.0(3) ?
Au1 Au5 Au6 . . 58.62(2) ?
Au3 Au5 Au6 . . 59.01(2) ?
Au7 Au5 Au6 . . 60.60(2) ?
Au8 Au5 Au6 . . 107.65(3) ?
C1A Au5 Au2 . . 115.6(4) ?
Au1 Au5 Au2 . . 57.50(2) ?
Au3 Au5 Au2 . . 107.37(3) ?
Au7 Au5 Au2 . . 60.05(2) ?
Au8 Au5 Au2 . . 61.01(2) ?
Au6 Au5 Au2 . . 107.86(2) ?
C2A Au6 Au1 . . 176.9(4) ?
C2A Au6 Au3 . . 118.8(4) ?
Au1 Au6 Au3 . . 58.12(2) ?
C2A Au6 Au4 . . 124.5(5) ?
Au1 Au6 Au4 . . 57.99(2) ?
Au3 Au6 Au4 . . 107.64(3) ?
C2A Au6 Au5 . . 120.6(5) ?
Au1 Au6 Au5 . . 58.37(2) ?
Au3 Au6 Au5 . . 59.71(2) ?
Au4 Au6 Au5 . . 107.94(2) ?
C2A Au6 Au7 . . 124.3(3) ?
Au1 Au6 Au7 . . 58.14(2) ?
Au3 Au6 Au7 . . 107.03(2) ?
Au4 Au6 Au7 . . 61.03(2) ?
Au5 Au6 Au7 . . 59.00(2) ?
C2A Au6 Au9 . . 121.5(4) ?
Au1 Au6 Au9 . . 57.59(2) ?
Au3 Au6 Au9 . . 60.79(2) ?
Au4 Au6 Au9 . . 58.60(2) ?
Au5 Au6 Au9 . . 107.94(3) ?
Au7 Au6 Au9 . . 107.37(2) ?
C3A Au7 Au1 . . 173.5(4) ?
C3A Au7 Au5 . . 123.2(3) ?
Au1 Au7 Au5 . . 59.02(2) ?
C3A Au7 Au10 . . 122.9(4) ?
Au1 Au7 Au10 . . 58.42(2) ?
Au5 Au7 Au10 . . 109.00(3) ?
C3A Au7 Au2 . . 128.6(4) ?
Au1 Au7 Au2 . . 57.89(2) ?
Au5 Au7 Au2 . . 60.96(2) ?
Au10 Au7 Au2 . . 59.53(2) ?
C3A Au7 Au6 . . 116.3(5) ?
Au1 Au7 Au6 . . 58.62(2) ?
Au5 Au7 Au6 . . 60.40(2) ?
Au10 Au7 Au6 . . 108.14(3) ?
Au2 Au7 Au6 . . 108.43(2) ?
C3A Au7 Au4 . . 117.1(3) ?
Au1 Au7 Au4 . . 57.29(2) ?
Au5 Au7 Au4 . . 107.12(3) ?
Au10 Au7 Au4 . . 60.41(2) ?
Au2 Au7 Au4 . . 107.00(3) ?
Au6 Au7 Au4 . . 58.60(2) ?
C4A Au8 Au1 . . 178.9(4) ?
C4A Au8 Au3 . . 122.5(3) ?
Au1 Au8 Au3 . . 58.23(2) ?
C4A Au8 Au5 . . 120.6(5) ?
Au1 Au8 Au5 . . 58.86(2) ?
Au3 Au8 Au5 . . 60.00(2) ?
C4A Au8 Au12 . . 123.0(5) ?
Au1 Au8 Au12 . . 57.97(2) ?
Au3 Au8 Au12 . . 60.65(2) ?
Au5 Au8 Au12 . . 108.55(3) ?
C4A Au8 Au11 . . 122.0(3) ?
Au1 Au8 Au11 . . 57.80(2) ?
Au3 Au8 Au11 . . 108.28(3) ?
Au5 Au8 Au11 . . 107.43(2) ?
Au12 Au8 Au11 . . 60.27(2) ?
C4A Au8 Au2 . . 121.6(4) ?
Au1 Au8 Au2 . . 57.30(2) ?
Au3 Au8 Au2 . . 107.22(2) ?
Au5 Au8 Au2 . . 60.23(2) ?
Au12 Au8 Au2 . . 106.36(2) ?
Au11 Au8 Au2 . . 57.98(2) ?
C5A Au9 Au1 . . 171.7(5) ?
C5A Au9 Au4 . . 122.6(3) ?
Au1 Au9 Au4 . . 58.51(2) ?
C5A Au9 Au12 . . 124.4(4) ?
Au1 Au9 Au12 . . 58.53(2) ?
Au4 Au9 Au12 . . 109.61(3) ?
C5A Au9 Au3 . . 116.2(4) ?
Au1 Au9 Au3 . . 57.38(2) ?
Au4 Au9 Au3 . . 105.93(3) ?
Au12 Au9 Au3 . . 60.16(2) ?
C5A Au9 Au13 . . 130.1(5) ?
Au1 Au9 Au13 . . 58.05(2) ?
Au4 Au9 Au13 . . 60.88(2) ?
Au12 Au9 Au13 . . 61.32(2) ?
Au3 Au9 Au13 . . 107.95(2) ?
C5A Au9 Au6 . . 114.3(5) ?
Au1 Au9 Au6 . . 58.40(2) ?
Au4 Au9 Au6 . . 59.31(2) ?
Au12 Au9 Au6 . . 107.52(3) ?
Au3 Au9 Au6 . . 57.96(2) ?
Au13 Au9 Au6 . . 107.95(3) ?
C6A Au10 Au1 . . 173.3(3) ?
C6A Au10 Au2 . . 127.3(3) ?
Au1 Au10 Au2 . . 58.45(2) ?
C6A Au10 Au7 . . 119.5(4) ?
Au1 Au10 Au7 . . 58.95(2) ?
Au2 Au10 Au7 . . 60.67(2) ?
C6A Au10 Au13 . . 118.7(4) ?
Au1 Au10 Au13 . . 58.50(2) ?
Au2 Au10 Au13 . . 107.36(2) ?
Au7 Au10 Au13 . . 109.49(2) ?
C6A Au10 Au4 . . 115.8(3) ?
Au1 Au10 Au4 . . 57.58(2) ?
Au2 Au10 Au4 . . 108.19(2) ?
Au7 Au10 Au4 . . 60.81(2) ?
Au13 Au10 Au4 . . 60.33(2) ?
C6A Au10 Au11 . . 127.9(4) ?
Au1 Au10 Au11 . . 57.061(19) ?
Au2 Au10 Au11 . . 58.02(2) ?
Au7 Au10 Au11 . . 106.82(2) ?
Au13 Au10 Au11 . . 59.60(2) ?
Au4 Au10 Au11 . . 106.60(2) ?
C7A Au11 Au1 . . 178.4(4) ?
C7A Au11 Au2 . . 121.5(3) ?
Au1 Au11 Au2 . . 58.74(2) ?
C7A Au11 Au8 . . 120.1(4) ?
Au1 Au11 Au8 . . 58.41(2) ?
Au2 Au11 Au8 . . 61.49(2) ?
C7A Au11 Au12 . . 120.9(3) ?
Au1 Au11 Au12 . . 57.97(2) ?
Au2 Au11 Au12 . . 108.73(2) ?
Au8 Au11 Au12 . . 59.75(2) ?
C7A Au11 Au13 . . 122.6(4) ?
Au1 Au11 Au13 . . 58.15(2) ?
Au2 Au11 Au13 . . 107.12(2) ?
Au8 Au11 Au13 . . 108.40(2) ?
Au12 Au11 Au13 . . 60.74(2) ?
C7A Au11 Au10 . . 124.4(3) ?
Au1 Au11 Au10 . . 57.140(19) ?
Au2 Au11 Au10 . . 58.74(2) ?
Au8 Au11 Au10 . . 107.27(2) ?
Au12 Au11 Au10 . . 106.73(2) ?
Au13 Au11 Au10 . . 58.60(2) ?
C8A Au12 Au1 . . 177.4(4) ?
C8A Au12 Au9 . . 123.9(5) ?
Au1 Au12 Au9 . . 58.68(2) ?
C8A Au12 Au3 . . 122.7(3) ?
Au1 Au12 Au3 . . 57.64(2) ?
Au9 Au12 Au3 . . 60.81(2) ?
C8A Au12 Au8 . . 119.3(4) ?
Au1 Au12 Au8 . . 58.46(2) ?
Au9 Au12 Au8 . . 108.26(3) ?
Au3 Au12 Au8 . . 58.55(2) ?
C8A Au12 Au11 . . 120.2(4) ?
Au1 Au12 Au11 . . 57.85(2) ?
Au9 Au12 Au11 . . 108.15(2) ?
Au3 Au12 Au11 . . 106.40(3) ?
Au8 Au12 Au11 . . 59.98(2) ?
C8A Au12 Au13 . . 123.3(3) ?
Au1 Au12 Au13 . . 57.72(2) ?
Au9 Au12 Au13 . . 60.27(2) ?
Au3 Au12 Au13 . . 107.64(2) ?
Au8 Au12 Au13 . . 107.72(3) ?
Au11 Au12 Au13 . . 59.65(2) ?
C9A Au13 Au1 . . 171.8(3) ?
C9A Au13 Au10 . . 115.6(4) ?
Au1 Au13 Au10 . . 58.17(2) ?
C9A Au13 Au4 . . 125.7(5) ?
Au1 Au13 Au4 . . 57.44(2) ?
Au10 Au13 Au4 . . 60.22(2) ?
C9A Au13 Au11 . . 115.2(3) ?
Au1 Au13 Au11 . . 57.75(2) ?
Au10 Au13 Au11 . . 61.80(2) ?
Au4 Au13 Au11 . . 108.21(3) ?
C9A Au13 Au9 . . 130.3(3) ?
Au1 Au13 Au9 . . 57.91(2) ?
Au10 Au13 Au9 . . 107.03(3) ?
Au4 Au13 Au9 . . 58.03(2) ?
Au11 Au13 Au9 . . 106.63(2) ?
C9A Au13 Au12 . . 124.2(5) ?
Au1 Au13 Au12 . . 57.44(2) ?
Au10 Au13 Au12 . . 108.35(3) ?
Au4 Au13 Au12 . . 105.02(2) ?
Au11 Au13 Au12 . . 59.61(2) ?
Au9 Au13 Au12 . . 58.408(19) ?
F26 P20 F22 . . 90.7(7) ?
F26 P20 F23 . . 179.8(9) ?
F22 P20 F23 . . 89.1(6) ?
F26 P20 F24 . . 90.4(7) ?
F22 P20 F24 . . 90.3(6) ?
F23 P20 F24 . . 89.7(6) ?
F26 P20 F25 . . 92.0(7) ?
F22 P20 F25 . . 177.0(7) ?
F23 P20 F25 . . 88.2(7) ?
F24 P20 F25 . . 91.0(5) ?
F26 P20 F21 . . 91.3(6) ?
F22 P20 F21 . . 90.2(5) ?
F23 P20 F21 . . 88.6(6) ?
F24 P20 F21 . . 178.2(7) ?
F25 P20 F21 . . 88.5(6) ?
F35 P30 F33 . . 90.7(8) ?
F35 P30 F36 . . 90.9(6) ?
F33 P30 F36 . . 178.3(8) ?
F35 P30 F31 . . 177.2(8) ?
F33 P30 F31 . . 87.9(8) ?
F36 P30 F31 . . 90.4(6) ?
F35 P30 F34 . . 91.3(7) ?
F33 P30 F34 . . 89.5(6) ?
F36 P30 F34 . . 90.8(8) ?
F31 P30 F34 . . 91.2(7) ?
F35 P30 F32 . . 89.0(7) ?
F33 P30 F32 . . 89.1(6) ?
F36 P30 F32 . . 90.5(8) ?
F31 P30 F32 . . 88.4(6) ?
F34 P30 F32 . . 178.6(8) ?
C1K O1B C1L . . 114.9(17) ?
C1U O1D C1V . . 117.5(14) ?
C2K O2B C2L . . 115.8(19) ?
C2U O2D C2V . . 115.9(17) ?
C3K O3B C3L . . 120.(2) ?
C3U O3D C3V . . 118.3(12) ?
C4K O4B C4L . . 113.2(15) ?
C4U O4D C4V . . 116.7(12) ?
C5K O5B C5L . . 115.0(17) ?
C6K O6B C6L . . 116.5(12) ?
C6U O6D C6V . . 115.1(13) ?
C7K O7B C7L . . 115.0(14) ?
C7U O7D C7V . . 115.6(15) ?
C8K O8B C8L . . 114.7(14) ?
C8U O8D C8V . . 111.0(16) ?
C9K O9B C9L . . 113.8(15) ?
C9U O9D C9V . . 118.0(17) ?
C1A N1A C1B . . 112.0(14) ?
C1A N1A C1D . . 121.6(13) ?
C1B N1A C1D . . 126.1(14) ?
C1A N1B C1C . . 110.6(13) ?
C1A N1B C1N . . 124.4(13) ?
C1C N1B C1N . . 124.4(13) ?
C2A N2A C2B . . 110.4(14) ?
C2A N2A C2D . . 126.3(13) ?
C2B N2A C2D . . 123.0(13) ?
C2A N2B C2C . . 109.8(13) ?
C2A N2B C2N . . 123.0(13) ?
C2C N2B C2N . . 127.0(14) ?
C3A N3A C3B . . 111.1(13) ?
C3A N3A C3D . . 124.8(14) ?
C3B N3A C3D . . 124.0(14) ?
C3A N3B C3C . . 111.6(14) ?
C3A N3B C3N . . 123.4(13) ?
C3C N3B C3N . . 124.4(13) ?
C4A N4A C4B . . 111.3(13) ?
C4A N4A C4D . . 123.9(13) ?
C4B N4A C4D . . 124.3(13) ?
C4A N4B C4C . . 112.1(13) ?
C4A N4B C4N . . 125.7(13) ?
C4C N4B C4N . . 121.9(12) ?
C5A N5A C5B . . 111.3(13) ?
C5A N5A C5D . . 124.9(13) ?
C5B N5A C5D . . 123.5(13) ?
C5A N5B C5C . . 110.7(14) ?
C5A N5B C5N . . 127.7(15) ?
C5C N5B C5N . . 121.4(14) ?
C6A N6A C6B . . 109.6(12) ?
C6A N6A C6D . . 124.7(11) ?
C6B N6A C6D . . 125.4(12) ?
C6A N6B C6C . . 110.0(13) ?
C6A N6B C6N . . 126.6(13) ?
C6C N6B C6N . . 123.2(12) ?
C7A N7A C7B . . 110.9(14) ?
C7A N7A C7D . . 123.8(13) ?
C7B N7A C7D . . 125.3(13) ?
C7A N7B C7C . . 109.9(13) ?
C7A N7B C7N . . 125.2(13) ?
C7C N7B C7N . . 124.9(13) ?
C8A N8A C8B . . 111.3(13) ?
C8A N8A C8D . . 123.5(13) ?
C8B N8A C8D . . 125.1(13) ?
C8A N8B C8C . . 111.1(13) ?
C8A N8B C8N . . 125.1(13) ?
C8C N8B C8N . . 123.8(13) ?
C9A N9A C9B . . 109.8(14) ?
C9A N9A C9D . . 125.8(14) ?
C9B N9A C9D . . 124.3(14) ?
C9A N9B C9C . . 109.0(14) ?
C9A N9B C9N . . 127.3(15) ?
C9C N9B C9N . . 123.6(15) ?
N1B C1A N1A . . 104.4(14) ?
N1B C1A Au5 . . 129.3(10) ?
N1A C1A Au5 . . 126.3(10) ?
C1C C1B N1A . . 106.6(12) ?
C1B C1C N1B . . 106.2(11) ?
C1E C1D N1A . . 113.3(14) ?
C1F C1E C1J . . 120.000000 ?
C1F C1E C1D . . 119.5(12) ?
C1J C1E C1D . . 120.5(12) ?
C1G C1F C1E . . 120.000000 ?
C1F C1G C1H . . 120.000000 ?
C1I C1H C1G . . 120.000000 ?
C1I C1H C1K . . 125.1(11) ?
C1G C1H C1K . . 114.9(11) ?
C1H C1I C1J . . 120.000000 ?
C1I C1J C1E . . 120.000000 ?
O1A C1K O1B . . 123.0(19) ?
O1A C1K C1H . . 127.8(18) ?
O1B C1K C1H . . 109.0(14) ?
O1B C1L C1M . . 105.9(17) ?
N1B C1N C1O . . 115.1(13) ?
C1P C1O C1T . . 120.000000 ?
C1P C1O C1N . . 117.9(9) ?
C1T C1O C1N . . 122.0(9) ?
C1O C1P C1Q . . 120.000000 ?
C1P C1Q C1R . . 120.000000 ?
C1S C1R C1Q . . 120.000000 ?
C1S C1R C1U . . 117.7(9) ?
C1Q C1R C1U . . 122.1(9) ?
C1T C1S C1R . . 120.000000 ?
C1S C1T C1O . . 120.000000 ?
O1C C1U O1D . . 120.9(15) ?
O1C C1U C1R . . 127.0(14) ?
O1D C1U C1R . . 112.0(11) ?
O1D C1V C1W . . 108.9(14) ?
N2A C2A N2B . . 104.8(13) ?
N2A C2A Au6 . . 126.1(9) ?
N2B C2A Au6 . . 128.8(10) ?
C2C C2B N2A . . 107.2(12) ?
C2B C2C N2B . . 107.8(12) ?
C2E C2D N2A . . 112.5(16) ?
C2F C2E C2J . . 120.000000 ?
C2F C2E C2D . . 119.8(11) ?
C2J C2E C2D . . 120.1(11) ?
C2E C2F C2G . . 120.000000 ?
C2F C2G C2H . . 120.000000 ?
C2G C2H C2I . . 120.000000 ?
C2G C2H C2K . . 114.6(12) ?
C2I C2H C2K . . 125.3(12) ?
C2J C2I C2H . . 120.000000 ?
C2I C2J C2E . . 120.000000 ?
O2A C2K O2B . . 122.(2) ?
O2A C2K C2H . . 128.(2) ?
O2B C2K C2H . . 108.9(15) ?
O2B C2L C2M . . 103.6(19) ?
C2O C2N N2B . . 111.8(15) ?
C2P C2O C2T . . 120.000000 ?
C2P C2O C2N . . 119.4(11) ?
C2T C2O C2N . . 120.2(11) ?
C2O C2P C2Q . . 120.000000 ?
C2P C2Q C2R . . 120.000000 ?
C2S C2R C2Q . . 120.000000 ?
C2S C2R C2U . . 118.0(10) ?
C2Q C2R C2U . . 121.8(10) ?
C2R C2S C2T . . 120.000000 ?
C2S C2T C2O . . 120.000000 ?
O2C C2U O2D . . 122.9(17) ?
O2C C2U C2R . . 125.9(16) ?
O2D C2U C2R . . 111.2(13) ?
O2D C2V C2W . . 103.8(18) ?
N3A C3A N3B . . 103.7(14) ?
N3A C3A Au7 . . 129.3(10) ?
N3B C3A Au7 . . 126.8(10) ?
C3C C3B N3A . . 106.7(12) ?
C3B C3C N3B . . 106.8(11) ?
N3A C3D C3E . . 113.3(14) ?
C3F C3E C3J . . 120.000000 ?
C3F C3E C3D . . 120.5(11) ?
C3J C3E C3D . . 119.5(11) ?
C3E C3F C3G . . 120.000000 ?
C3F C3G C3H . . 120.000000 ?
C3I C3H C3G . . 120.000000 ?
C3I C3H C3K . . 117.3(13) ?
C3G C3H C3K . . 122.3(13) ?
C3H C3I C3J . . 120.000000 ?
C3I C3J C3E . . 120.000000 ?
O3A C3K O3B . . 125.(2) ?
O3A C3K C3H . . 125.(2) ?
O3B C3K C3H . . 109.5(16) ?
O3B C3L C3M . . 107.5(19) ?
N3B C3N C3O . . 114.0(13) ?
C3P C3O C3T . . 120.000000 ?
C3P C3O C3N . . 119.9(9) ?
C3T C3O C3N . . 120.1(9) ?
C3Q C3P C3O . . 120.000000 ?
C3R C3Q C3P . . 120.000000 ?
C3Q C3R C3S . . 120.000000 ?
C3Q C3R C3U . . 116.4(8) ?
C3S C3R C3U . . 123.6(8) ?
C3T C3S C3R . . 120.000000 ?
C3S C3T C3O . . 120.000000 ?
O3C C3U O3D . . 123.1(13) ?
O3C C3U C3R . . 126.3(12) ?
O3D C3U C3R . . 110.6(10) ?
O3D C3V C3W . . 108.3(13) ?
N4B C4A N4A . . 104.3(13) ?
N4B C4A Au8 . . 129.0(10) ?
N4A C4A Au8 . . 126.5(9) ?
C4C C4B N4A . . 107.1(11) ?
C4B C4C N4B . . 105.2(11) ?
C4E C4D N4A . . 114.5(14) ?
C4F C4E C4J . . 120.000000 ?
C4F C4E C4D . . 115.5(11) ?
C4J C4E C4D . . 124.3(11) ?
C4E C4F C4G . . 120.000000 ?
C4F C4G C4H . . 120.000000 ?
C4I C4H C4G . . 120.000000 ?
C4I C4H C4K . . 124.6(10) ?
C4G C4H C4K . . 115.2(10) ?
C4H C4I C4J . . 120.000000 ?
C4I C4J C4E . . 120.000000 ?
O4A C4K O4B . . 121.7(17) ?
O4A C4K C4H . . 127.9(16) ?
O4B C4K C4H . . 110.4(13) ?
O4B C4L C4M . . 107.3(16) ?
N4B C4N C4O . . 113.5(13) ?
C4P C4O C4T . . 120.000000 ?
C4P C4O C4N . . 117.6(8) ?
C4T C4O C4N . . 122.4(8) ?
C4Q C4P C4O . . 120.000000 ?
C4P C4Q C4R . . 120.000000 ?
C4S C4R C4Q . . 120.000000 ?
C4S C4R C4U . . 123.1(8) ?
C4Q C4R C4U . . 116.9(8) ?
C4R C4S C4T . . 120.000000 ?
C4S C4T C4O . . 120.000000 ?
O4C C4U O4D . . 121.3(12) ?
O4C C4U C4R . . 126.6(12) ?
O4D C4U C4R . . 112.1(10) ?
O4D C4V C4W . . 108.3(14) ?
N5B C5A N5A . . 105.7(14) ?
N5B C5A Au9 . . 126.8(10) ?
N5A C5A Au9 . . 126.9(10) ?
C5C C5B N5A . . 106.1(11) ?
C5B C5C N5B . . 106.1(11) ?
N5A C5D C5E . . 115.5(13) ?
C5F C5E C5J . . 120.000000 ?
C5F C5E C5D . . 118.1(11) ?
C5J C5E C5D . . 121.9(11) ?
C5G C5F C5E . . 120.000000 ?
C5F C5G C5H . . 120.000000 ?
C5I C5H C5G . . 120.000000 ?
C5I C5H C5K . . 116.0(10) ?
C5G C5H C5K . . 124.0(10) ?
C5H C5I C5J . . 120.000000 ?
C5I C5J C5E . . 120.000000 ?
O5A C5K O5B . . 122.0(16) ?
O5A C5K C5H . . 126.6(16) ?
O5B C5K C5H . . 110.9(13) ?
O5B C5L C5M . . 108.(2) ?
C5OB C5N N5B . . 113.(2) ?
N5B C5N C5O . . 116.(2) ?
N6B C6A N6A . . 106.2(13) ?
N6B C6A Au10 . . 128.2(9) ?
N6A C6A Au10 . . 125.5(9) ?
C6C C6B N6A . . 107.2(11) ?
C6B C6C N6B . . 107.1(11) ?
N6A C6D C6E . . 112.1(11) ?
C6F C6E C6J . . 120.000000 ?
C6F C6E C6D . . 119.7(8) ?
C6J C6E C6D . . 120.3(8) ?
C6G C6F C6E . . 120.000000 ?
C6F C6G C6H . . 120.000000 ?
C6I C6H C6G . . 120.000000 ?
C6I C6H C6K . . 121.6(8) ?
C6G C6H C6K . . 118.1(8) ?
C6H C6I C6J . . 120.000000 ?
C6I C6J C6E . . 120.000000 ?
O6A C6K O6B . . 122.1(13) ?
O6A C6K C6H . . 125.9(13) ?
O6B C6K C6H . . 111.7(10) ?
O6B C6L C6M . . 107.1(13) ?
N6B C6N C6O . . 111.9(13) ?
C6P C6O C6T . . 120.000000 ?
C6P C6O C6N . . 119.1(9) ?
C6T C6O C6N . . 120.9(9) ?
C6Q C6P C6O . . 120.000000 ?
C6R C6Q C6P . . 120.000000 ?
C6Q C6R C6S . . 120.000000 ?
C6Q C6R C6U . . 115.7(8) ?
C6S C6R C6U . . 124.1(8) ?
C6T C6S C6R . . 120.000000 ?
C6S C6T C6O . . 120.000000 ?
O6C C6U O6D . . 120.1(14) ?
O6C C6U C6R . . 127.4(13) ?
O6D C6U C6R . . 112.4(11) ?
O6D C6V C6W . . 109.1(15) ?
N7B C7A N7A . . 106.8(14) ?
N7B C7A Au11 . . 126.0(9) ?
N7A C7A Au11 . . 127.1(10) ?
N7A C7B C7C . . 106.2(11) ?
C7B C7C N7B . . 106.2(11) ?
N7A C7D C7E . . 111.6(14) ?
C7F C7E C7J . . 120.000000 ?
C7F C7E C7D . . 118.7(11) ?
C7J C7E C7D . . 121.2(11) ?
C7G C7F C7E . . 120.000000 ?
C7F C7G C7H . . 120.000000 ?
C7I C7H C7G . . 120.000000 ?
C7I C7H C7K . . 118.6(9) ?
C7G C7H C7K . . 121.3(9) ?
C7H C7I C7J . . 120.000000 ?
C7I C7J C7E . . 120.000000 ?
O7A C7K O7B . . 123.8(15) ?
O7A C7K C7H . . 124.4(14) ?
O7B C7K C7H . . 111.7(12) ?
O7B C7L C7M . . 104.9(16) ?
N7B C7N C7O . . 114.5(14) ?
C7P C7O C7T . . 120.000000 ?
C7P C7O C7N . . 118.6(9) ?
C7T C7O C7N . . 121.4(9) ?
C7O C7P C7Q . . 120.000000 ?
C7P C7Q C7R . . 120.000000 ?
C7Q C7R C7S . . 120.000000 ?
C7Q C7R C7U . . 117.8(10) ?
C7S C7R C7U . . 122.2(10) ?
C7T C7S C7R . . 120.000000 ?
C7S C7T C7O . . 120.000000 ?
O7C C7U O7D . . 121.5(17) ?
O7C C7U C7R . . 126.9(16) ?
O7D C7U C7R . . 111.6(13) ?
O7D C7V C7W . . 104.9(16) ?
N8B C8A N8A . . 104.3(13) ?
N8B C8A Au12 . . 125.8(9) ?
N8A C8A Au12 . . 129.5(9) ?
C8C C8B N8A . . 106.3(11) ?
C8B C8C N8B . . 106.9(11) ?
N8A C8D C8E . . 113.8(13) ?
C8F C8E C8J . . 120.000000 ?
C8F C8E C8D . . 117.8(9) ?
C8J C8E C8D . . 122.1(9) ?
C8G C8F C8E . . 120.000000 ?
C8H C8G C8F . . 120.000000 ?
C8G C8H C8I . . 120.000000 ?
C8G C8H C8K . . 117.2(9) ?
C8I C8H C8K . . 122.5(9) ?
C8H C8I C8J . . 120.000000 ?
C8I C8J C8E . . 120.000000 ?
O8A C8K O8B . . 124.3(16) ?
O8A C8K C8H . . 123.5(14) ?
O8B C8K C8H . . 112.2(12) ?
O8B C8L C8M . . 106.8(15) ?
N8B C8N C8O . . 115.0(13) ?
C8P C8O C8T . . 120.000000 ?
C8P C8O C8N . . 118.7(9) ?
C8T C8O C8N . . 121.3(9) ?
C8Q C8P C8O . . 120.000000 ?
C8P C8Q C8R . . 120.000000 ?
C8S C8R C8Q . . 120.000000 ?
C8S C8R C8U . . 116.5(10) ?
C8Q C8R C8U . . 123.5(10) ?
C8R C8S C8T . . 120.000000 ?
C8S C8T C8O . . 120.000000 ?
O8C C8U O8D . . 124.3(17) ?
O8C C8U C8R . . 125.4(16) ?
O8D C8U C8R . . 110.3(13) ?
O8D C8V C8W . . 105.8(17) ?
N9B C9A N9A . . 106.1(15) ?
N9B C9A Au13 . . 126.5(10) ?
N9A C9A Au13 . . 127.4(10) ?
C9C C9B N9A . . 107.6(12) ?
C9B C9C N9B . . 107.4(12) ?
C9E C9D N9A . . 115.1(14) ?
C9F C9E C9J . . 120.000000 ?
C9F C9E C9D . . 118.4(10) ?
C9J C9E C9D . . 121.6(10) ?
C9E C9F C9G . . 120.000000 ?
C9F C9G C9H . . 120.000000 ?
C9G C9H C9I . . 120.000000 ?
C9G C9H C9K . . 114.6(9) ?
C9I C9H C9K . . 125.1(9) ?
C9H C9I C9J . . 120.000000 ?
C9I C9J C9E . . 120.000000 ?
O9A C9K O9B . . 120.3(16) ?
O9A C9K C9H . . 128.6(15) ?
O9B C9K C9H . . 110.9(12) ?
O9B C9L C9M . . 112.1(18) ?
N9B C9N C9O . . 110.7(15) ?
C9P C9O C9T . . 120.000000 ?
C9P C9O C9N . . 119.6(11) ?
C9T C9O C9N . . 120.2(11) ?
C9O C9P C9Q . . 120.000000 ?
C9R C9Q C9P . . 120.000000 ?
C9S C9R C9Q . . 120.000000 ?
C9S C9R C9U . . 122.4(12) ?
C9Q C9R C9U . . 117.4(12) ?
C9T C9S C9R . . 120.000000 ?
C9S C9T C9O . . 120.000000 ?
O9C C9U O9D . . 119.(2) ?
O9C C9U C9R . . 127.4(19) ?
O9D C9U C9R . . 112.8(15) ?
O9D C9V C9W . . 112.6(18) ?
C5P C5O C5T . . 120.000000 ?
C5P C5O C5N . . 119.7(8) ?
C5T C5O C5N . . 120.3(8) ?
C5O C5P C5Q . . 120.000000 ?
C5P C5Q C5R . . 120.000000 ?
C5S C5R C5Q . . 120.000000 ?
C5S C5R C5U . . 119.5(17) ?
C5Q C5R C5U . . 119.1(19) ?
C5T C5S C5R . . 120.000000 ?
C5S C5T C5O . . 120.000000 ?
O5C C5U O5D . . 120.(2) ?
O5C C5U C5R . . 125.(2) ?
O5D C5U C5R . . 109.8(17) ?
O5D C5V C5W . . 107.(2) ?
C5U O5D C5V . . 118.9(19) ?
C5PB C5OB C5TB . . 120.000000 ?
C5PB C5OB C5N . . 120.1(8) ?
C5TB C5OB C5N . . 119.3(8) ?
C5QB C5PB C5OB . . 120.000000 ?
C5PB C5QB C5RB . . 120.000000 ?
C5SB C5RB C5QB . . 120.000000 ?
C5SB C5RB C5UB . . 133.4(19) ?
C5QB C5RB C5UB . . 106.6(19) ?
C5RB C5SB C5TB . . 120.000000 ?
C5SB C5TB C5OB . . 120.000000 ?
O5CB C5UB O5DB . . 122.(2) ?
O5CB C5UB C5RB . . 126.(2) ?
O5DB C5UB C5RB . . 109.4(15) ?
O5DB C5VB C5WB . . 143.(5) ?
C5UB O5DB C5VB . . 117.(2) ?
Cl42 C41 Cl40 . . 110.9(11) ?
Cl50 C51 Cl52 . . 111.4(12) ?
Cl60 C61 Cl62 . . 111.1(14) ?
Cl70 C71 Cl72 . . 111.3(15) ?

loop_
_geom_bond_atom_site_label_1
_geom_bond_atom_site_label_2
_geom_bond_site_symmetry_2
_geom_bond_distance
_geom_bond_publ_flag
Au1 Au3 . 2.7343(8) ?
Au1 Au4 . 2.7379(8) ?
Au1 Au2 . 2.7461(9) ?
Au1 Au11 . 2.7537(8) ?
Au1 Au10 . 2.7561(8) ?
Au1 Au12 . 2.7572(8) ?
Au1 Au9 . 2.7613(8) ?
Au1 Au13 . 2.7658(8) ?
Au1 Au7 . 2.7716(8) ?
Au1 Au8 . 2.7718(8) ?
Au1 Au5 . 2.7786(8) ?
Au1 Au6 . 2.7860(8) ?
Au2 Cl1 . 2.366(4) ?
Au2 Au11 . 2.8430(9) ?
Au2 Au10 . 2.8649(8) ?
Au2 Au7 . 2.8979(8) ?
Au2 Au5 . 2.9243(8) ?
Au2 Au8 . 2.9466(9) ?
Au3 Cl2 . 2.336(4) ?
Au3 Au6 . 2.8425(8) ?
Au3 Au8 . 2.8462(8) ?
Au3 Au5 . 2.8632(9) ?
Au3 Au12 . 2.9081(8) ?
Au3 Au9 . 2.9268(9) ?
Au4 Cl3 . 2.355(4) ?
Au4 Au9 . 2.8397(8) ?
Au4 Au6 . 2.8609(8) ?
Au4 Au10 . 2.9213(8) ?
Au4 Au13 . 2.9245(9) ?
Au4 Au7 . 2.9326(9) ?
Au5 C1A . 2.029(17) ?
Au5 Au7 . 2.8667(8) ?
Au5 Au8 . 2.8803(8) ?
Au5 Au6 . 2.9081(9) ?
Au6 C2A . 2.049(15) ?
Au6 Au7 . 2.9136(8) ?
Au6 Au9 . 2.9401(9) ?
Au7 C3A . 2.026(17) ?
Au7 Au10 . 2.8728(8) ?
Au8 C4A . 2.037(16) ?
Au8 Au12 . 2.9124(9) ?
Au8 Au11 . 2.9194(8) ?
Au9 C5A . 2.032(16) ?
Au9 Au12 . 2.8747(8) ?
Au9 Au13 . 2.9306(8) ?
Au10 C6A . 2.064(15) ?
Au10 Au13 . 2.8987(9) ?
Au10 Au11 . 2.9928(8) ?
Au11 C7A . 2.065(15) ?
Au11 Au12 . 2.9277(8) ?
Au11 Au13 . 2.9289(8) ?
Au12 C8A . 2.029(16) ?
Au12 Au13 . 2.9609(8) ?
Au13 C9A . 2.063(17) ?
Cl40 C41 . 1.772(15) ?
Cl42 C41 . 1.757(14) ?
Cl50 C51 . 1.763(15) ?
Cl52 C51 . 1.769(15) ?
Cl60 C61 . 1.749(17) ?
Cl62 C61 . 1.760(17) ?
Cl70 C71 . 1.757(17) ?
Cl72 C71 . 1.761(17) ?
P20 F26 . 1.557(14) ?
P20 F22 . 1.579(11) ?
P20 F23 . 1.584(10) ?
P20 F24 . 1.587(11) ?
P20 F25 . 1.590(10) ?
P20 F21 . 1.595(9) ?
P30 F35 . 1.583(10) ?
P30 F33 . 1.582(11) ?
P30 F36 . 1.586(14) ?
P30 F31 . 1.595(10) ?
P30 F34 . 1.596(13) ?
P30 F32 . 1.600(13) ?
O1A C1K . 1.214(14) ?
O1B C1K . 1.400(14) ?
O1B C1L . 1.436(14) ?
O1C C1U . 1.203(13) ?
O1D C1U . 1.392(13) ?
O1D C1V . 1.438(13) ?
O2A C2K . 1.201(14) ?
O2B C2K . 1.410(14) ?
O2B C2L . 1.441(14) ?
O2C C2U . 1.202(13) ?
O2D C2U . 1.404(14) ?
O2D C2V . 1.437(14) ?
O3A C3K . 1.211(14) ?
O3B C3K . 1.396(14) ?
O3B C3L . 1.438(14) ?
O3C C3U . 1.200(12) ?
O3D C3U . 1.377(12) ?
O3D C3V . 1.434(13) ?
O4A C4K . 1.200(13) ?
O4B C4K . 1.394(13) ?
O4B C4L . 1.455(13) ?
O4C C4U . 1.205(12) ?
O4D C4U . 1.391(12) ?
O4D C4V . 1.448(13) ?
O5A C5K . 1.200(13) ?
O5B C5K . 1.412(14) ?
O5B C5L . 1.445(14) ?
O6A C6K . 1.192(12) ?
O6B C6K . 1.380(13) ?
O6B C6L . 1.443(13) ?
O6C C6U . 1.196(12) ?
O6D C6U . 1.384(13) ?
O6D C6V . 1.437(13) ?
O7A C7K . 1.191(13) ?
O7B C7K . 1.384(13) ?
O7B C7L . 1.439(13) ?
O7C C7U . 1.192(13) ?
O7D C7U . 1.382(14) ?
O7D C7V . 1.444(13) ?
O8A C8K . 1.201(13) ?
O8B C8K . 1.386(13) ?
O8B C8L . 1.437(13) ?
O8C C8U . 1.195(13) ?
O8D C8U . 1.388(14) ?
O8D C8V . 1.435(14) ?
O9A C9K . 1.199(13) ?
O9B C9K . 1.393(13) ?
O9B C9L . 1.453(14) ?
O9C C9U . 1.203(14) ?
O9D C9U . 1.400(14) ?
O9D C9V . 1.437(14) ?
N1A C1A . 1.352(17) ?
N1A C1B . 1.38(2) ?
N1A C1D . 1.51(2) ?
N1B C1A . 1.350(16) ?
N1B C1C . 1.42(2) ?
N1B C1N . 1.47(2) ?
N2A C2A . 1.345(16) ?
N2A C2B . 1.38(2) ?
N2A C2D . 1.47(2) ?
N2B C2A . 1.350(16) ?
N2B C2C . 1.38(2) ?
N2B C2N . 1.50(2) ?
N3A C3A . 1.346(16) ?
N3A C3B . 1.39(2) ?
N3A C3D . 1.46(2) ?
N3B C3A . 1.356(16) ?
N3B C3C . 1.37(2) ?
N3B C3N . 1.46(2) ?
N4A C4A . 1.353(16) ?
N4A C4B . 1.379(19) ?
N4A C4D . 1.476(19) ?
N4B C4A . 1.340(15) ?
N4B C4C . 1.397(19) ?
N4B C4N . 1.470(19) ?
N5A C5A . 1.337(16) ?
N5A C5B . 1.38(2) ?
N5A C5D . 1.48(2) ?
N5B C5A . 1.324(16) ?
N5B C5C . 1.40(2) ?
N5B C5N . 1.46(2) ?
N6A C6A . 1.339(15) ?
N6A C6B . 1.370(18) ?
N6A C6D . 1.469(18) ?
N6B C6A . 1.331(15) ?
N6B C6C . 1.369(19) ?
N6B C6N . 1.470(19) ?
N7A C7A . 1.335(16) ?
N7A C7B . 1.36(2) ?
N7A C7D . 1.46(2) ?
N7B C7A . 1.335(15) ?
N7B C7C . 1.382(19) ?
N7B C7N . 1.435(19) ?
N8A C8A . 1.367(15) ?
N8A C8B . 1.404(19) ?
N8A C8D . 1.45(2) ?
N8B C8A . 1.366(16) ?
N8B C8C . 1.402(19) ?
N8B C8N . 1.441(19) ?
N9A C9A . 1.354(16) ?
N9A C9B . 1.37(2) ?
N9A C9D . 1.47(2) ?
N9B C9A . 1.354(17) ?
N9B C9C . 1.39(2) ?
N9B C9N . 1.44(2) ?
C1B C1C . 1.34(3) ?
C1D C1E . 1.499(19) ?
C1E C1F . 1.390000 ?
C1E C1J . 1.390000 ?
C1F C1G . 1.390000 ?
C1G C1H . 1.390000 ?
C1H C1I . 1.390000 ?
C1H C1K . 1.477(18) ?
C1I C1J . 1.390000 ?
C1L C1M . 1.51(2) ?
C1N C1O . 1.490(17) ?
C1O C1P . 1.390000 ?
C1O C1T . 1.390000 ?
C1P C1Q . 1.390000 ?
C1Q C1R . 1.390000 ?
C1R C1S . 1.390000 ?
C1R C1U . 1.480(15) ?
C1S C1T . 1.390000 ?
C1V C1W . 1.47(2) ?
C2B C2C . 1.31(3) ?
C2D C2E . 1.47(2) ?
C2E C2F . 1.390000 ?
C2E C2J . 1.390000 ?
C2F C2G . 1.390000 ?
C2G C2H . 1.390000 ?
C2H C2I . 1.390000 ?
C2H C2K . 1.460(19) ?
C2I C2J . 1.390000 ?
C2L C2M . 1.50(3) ?
C2N C2O . 1.457(19) ?
C2O C2P . 1.390000 ?
C2O C2T . 1.390000 ?
C2P C2Q . 1.390000 ?
C2Q C2R . 1.390000 ?
C2R C2S . 1.390000 ?
C2R C2U . 1.484(17) ?
C2S C2T . 1.390000 ?
C2V C2W . 1.50(2) ?
C3B C3C . 1.33(3) ?
C3D C3E . 1.48(2) ?
C3E C3F . 1.390000 ?
C3E C3J . 1.390000 ?
C3F C3G . 1.390000 ?
C3G C3H . 1.390000 ?
C3H C3I . 1.390000 ?
C3H C3K . 1.51(2) ?
C3I C3J . 1.390000 ?
C3L C3M . 1.55(3) ?
C3N C3O . 1.509(17) ?
C3O C3P . 1.390000 ?
C3O C3T . 1.390000 ?
C3P C3Q . 1.390000 ?
C3Q C3R . 1.390000 ?
C3R C3S . 1.390000 ?
C3R C3U . 1.456(14) ?
C3S C3T . 1.390000 ?
C3V C3W . 1.523(19) ?
C4B C4C . 1.35(2) ?
C4D C4E . 1.464(18) ?
C4E C4F . 1.390000 ?
C4E C4J . 1.390000 ?
C4F C4G . 1.390000 ?
C4G C4H . 1.390000 ?
C4H C4I . 1.390000 ?
C4H C4K . 1.500(17) ?
C4I C4J . 1.390000 ?
C4L C4M . 1.48(2) ?
C4N C4O . 1.486(13) ?
C4O C4P . 1.390000 ?
C4O C4T . 1.390000 ?
C4P C4Q . 1.390000 ?
C4Q C4R . 1.390000 ?
C4R C4S . 1.390000 ?
C4R C4U . 1.474(13) ?
C4S C4T . 1.390000 ?
C4V C4W . 1.504(17) ?
C5B C5C . 1.35(2) ?
C5D C5E . 1.507(18) ?
C5E C5F . 1.390000 ?
C5E C5J . 1.390000 ?
C5F C5G . 1.390000 ?
C5G C5H . 1.390000 ?
C5H C5I . 1.390000 ?
C5H C5K . 1.479(17) ?
C5I C5J . 1.390000 ?
C5L C5M . 1.50(2) ?
C5N C5OB . 1.433(14) ?
C5N C5O . 1.471(14) ?
C6B C6C . 1.33(2) ?
C6D C6E . 1.544(15) ?
C6E C6F . 1.390000 ?
C6E C6J . 1.390000 ?
C6F C6G . 1.390000 ?
C6G C6H . 1.390000 ?
C6H C6I . 1.390000 ?
C6H C6K . 1.469(15) ?
C6I C6J . 1.390000 ?
C6L C6M . 1.52(2) ?
C6N C6O . 1.493(18) ?
C6O C6P . 1.390000 ?
C6O C6T . 1.390000 ?
C6P C6Q . 1.390000 ?
C6Q C6R . 1.390000 ?
C6R C6S . 1.390000 ?
C6R C6U . 1.465(15) ?
C6S C6T . 1.390000 ?
C6V C6W . 1.51(2) ?
C7B C7C . 1.38(2) ?
C7D C7E . 1.509(18) ?
C7E C7F . 1.390000 ?
C7E C7J . 1.390000 ?
C7F C7G . 1.390000 ?
C7G C7H . 1.390000 ?
C7H C7I . 1.390000 ?
C7H C7K . 1.493(16) ?
C7I C7J . 1.390000 ?
C7L C7M . 1.51(2) ?
C7N C7O . 1.503(18) ?
C7O C7P . 1.390000 ?
C7O C7T . 1.390000 ?
C7P C7Q . 1.390000 ?
C7Q C7R . 1.390000 ?
C7R C7S . 1.390000 ?
C7R C7U . 1.454(17) ?
C7S C7T . 1.390000 ?
C7V C7W . 1.49(2) ?
C8B C8C . 1.35(2) ?
C8D C8E . 1.480(17) ?
C8E C8F . 1.390000 ?
C8E C8J . 1.390000 ?
C8F C8G . 1.390000 ?
C8G C8H . 1.390000 ?
C8H C8I . 1.390000 ?
C8H C8K . 1.490(16) ?
C8I C8J . 1.390000 ?
C8L C8M . 1.49(2) ?
C8N C8O . 1.505(18) ?
C8O C8P . 1.390000 ?
C8O C8T . 1.390000 ?
C8P C8Q . 1.390000 ?
C8Q C8R . 1.390000 ?
C8R C8S . 1.390000 ?
C8R C8U . 1.471(17) ?
C8S C8T . 1.390000 ?
C8V C8W . 1.50(2) ?
C9B C9C . 1.33(3) ?
C9D C9E . 1.463(19) ?
C9E C9F . 1.390000 ?
C9E C9J . 1.390000 ?
C9F C9G . 1.390000 ?
C9G C9H . 1.390000 ?
C9H C9I . 1.390000 ?
C9H C9K . 1.513(17) ?
C9I C9J . 1.390000 ?
C9L C9M . 1.52(2) ?
C9N C9O . 1.54(2) ?
C9O C9P . 1.390000 ?
C9O C9T . 1.390000 ?
C9P C9Q . 1.390000 ?
C9Q C9R . 1.390000 ?
C9R C9S . 1.390000 ?
C9R C9U . 1.488(19) ?
C9S C9T . 1.390000 ?
C9V C9W . 1.50(2) ?
C5O C5P . 1.390000 ?
C5O C5T . 1.390000 ?
C5P C5Q . 1.390000 ?
C5Q C5R . 1.390000 ?
C5R C5S . 1.390000 ?
C5R C5U . 1.494(17) ?
C5S C5T . 1.390000 ?
C5U O5C . 1.202(15) ?
C5U O5D . 1.420(15) ?
C5V O5D . 1.434(15) ?
C5V C5W . 1.508(19) ?
C5OB C5PB . 1.390000 ?
C5OB C5TB . 1.390000 ?
C5PB C5QB . 1.390000 ?
C5QB C5RB . 1.390000 ?
C5RB C5SB . 1.390000 ?
C5RB C5UB . 1.477(17) ?
C5SB C5TB . 1.390000 ?
C5UB O5CB . 1.203(17) ?
C5UB O5DB . 1.417(17) ?
C5VB O5DB . 1.442(19) ?
C5VB C5WB . 1.522(19) ?
